data_7714939
loop_
_publ_author_name
'Dey, Avishek'
'Dworzak, Michael R.'
'Korathotage, Kaushalya D. P.'
'Ghosh, Munmun'
'Hoq, Jahidul'
'Montone, Christine M.'
'Yap, Glenn P. A.'
'Bloch, Eric D.'

_publ_section_title
;
 Increasing the stability of calixarene-capped porous cages through
 coordination sphere tuning.
;
_journal_issue 9
_journal_name_full 'Dalton transactions (Cambridge, England : 2003)'
_journal_page_first 4005
_journal_page_last 4009
_journal_paper_doi 10.1039/d3dt03365a
_journal_volume 53
_journal_year 2024
_chemical_formula_moiety 'C240 H228 Co16 N48 O52 S16, 2(C3 H7 N O), 28[C3H7NO], 6[CH3OH]'
_chemical_formula_sum 'C336 H462 Co16 N78 O88 S16'
_chemical_formula_weight 8457.65
_space_group_crystal_system triclinic
_space_group_IT_number 2
_space_group_name_Hall '-P 1'
_space_group_name_H-M_alt 'P -1'
_atom_sites_solution_hydrogens geom
_atom_sites_solution_primary dual
_audit_creation_date 2023-11-06
_audit_creation_method
;
Olex2 1.5
(compiled 2023.08.24 svn.re1ec1418 for OlexSys, GUI svn.r6817)
;
_audit_update_record
;
2023-11-06 deposited with the CCDC.	2024-01-05 downloaded from the CCDC.
;
_cell_angle_alpha 104.673(4)
_cell_angle_beta 97.371(4)
_cell_angle_gamma 98.450(5)
_cell_formula_units_Z 1
_cell_length_a 12.3693(10)
_cell_length_b 27.890(2)
_cell_length_c 31.192(2)
_cell_measurement_reflns_used 9570
_cell_measurement_temperature 100(2)
_cell_measurement_theta_max 51.81
_cell_measurement_theta_min 2.52
_cell_volume 10141.5(13)
_computing_cell_refinement 'SAINT V8.40B (Bruker, 2016)'
_computing_data_collection 'APEX3 (Bruker, 2016)'
_computing_data_reduction 'SAINT V8.40B (Bruker, 2016)'
_computing_molecular_graphics 'Olex2 1.5 (Dolomanov et al., 2009)'
_computing_publication_material 'Olex2 1.5 (Dolomanov et al., 2009)'
_computing_structure_refinement 'XL  (Sheldrick, 2008)'
_computing_structure_solution 'SHELXT  (Sheldrick, 2015)'
_diffrn_ambient_temperature 100.00
_diffrn_measured_fraction_theta_full 0.972
_diffrn_measured_fraction_theta_max 0.972
_diffrn_measurement_device_type 'Bruker Venture Photon'
_diffrn_measurement_method '\f and \w scans'
_diffrn_radiation_type CuK\a
_diffrn_radiation_wavelength 1.54178
_diffrn_reflns_av_R_equivalents 0.1108
_diffrn_reflns_av_unetI/netI 0.1128
_diffrn_reflns_Laue_measured_fraction_full 0.972
_diffrn_reflns_Laue_measured_fraction_max 0.972
_diffrn_reflns_limit_h_max 11
_diffrn_reflns_limit_h_min -12
_diffrn_reflns_limit_k_max 27
_diffrn_reflns_limit_k_min -27
_diffrn_reflns_limit_l_max 30
_diffrn_reflns_limit_l_min -30
_diffrn_reflns_number 79460
_diffrn_reflns_point_group_measured_fraction_full 0.972
_diffrn_reflns_point_group_measured_fraction_max 0.972
_diffrn_reflns_theta_full 49.999
_diffrn_reflns_theta_max 49.999
_diffrn_reflns_theta_min 1.486
_diffrn_source_current 1.2
_diffrn_source_power 0.06
_diffrn_source_voltage 50.0
_diffrn_standards_number 0
_exptl_absorpt_coefficient_mu 6.436
_exptl_absorpt_correction_T_max 0.7500
_exptl_absorpt_correction_T_min 0.4687
_exptl_absorpt_correction_type multi-scan
_exptl_absorpt_process_details
;
SADABS-2016/2 (Bruker,2016) was used for absorption correction.
wR2(int) was 0.1490 before and 0.1035 after correction.
The Ratio of minimum to maximum transmission is 0.6249.
The \l/2 correction factor is Not present.
;
_exptl_crystal_colour pink
_exptl_crystal_colour_primary pink
_exptl_crystal_density_diffrn 1.385
_exptl_crystal_description block
_exptl_crystal_F_000 4416
_exptl_crystal_size_max 0.275
_exptl_crystal_size_mid 0.118
_exptl_crystal_size_min 0.04
_refine_diff_density_max 0.624
_refine_diff_density_min -0.793
_refine_diff_density_rms 0.118
_refine_ls_extinction_coef 0.00026(4)
_refine_ls_extinction_expression Fc^*^=kFc[1+0.001xFc^2^\l^3^/sin(2\q)]^-1/4^
_refine_ls_extinction_method 'SHELXL-2018/3 (Sheldrick 2018)'
_refine_ls_goodness_of_fit_ref 1.034
_refine_ls_hydrogen_treatment constr
_refine_ls_matrix_type full
_refine_ls_number_parameters 1697
_refine_ls_number_reflns 20236
_refine_ls_number_restraints 2295
_refine_ls_restrained_S_all 0.992
_refine_ls_R_factor_all 0.1438
_refine_ls_R_factor_gt 0.1014
_refine_ls_shift/su_max 0.000
_refine_ls_shift/su_mean 0.000
_refine_ls_structure_factor_coef Fsqd
_refine_ls_weighting_details 'w=1/[\s^2^(Fo^2^)+(0.1677P)^2^+50.6543P] where P=(Fo^2^+2Fc^2^)/3'
_refine_ls_weighting_scheme calc
_refine_ls_wR_factor_gt 0.2713
_refine_ls_wR_factor_ref 0.3079
_reflns_Friedel_coverage 0.000
_reflns_number_gt 12621
_reflns_number_total 20236
_reflns_threshold_expression 'I > 2\s(I)'
_cod_data_source_file d3dt03365a2.cif
_cod_data_source_block eric684
_cod_depositor_comments 'Adding full bibliography for 7714937--7714939.cif.'
_cod_original_cell_volume 10141.4(13)
_cod_database_code 7714939
_shelx_shelxl_version_number 2018/3
_shelx_space_group_comment
;
The symmetry employed for this shelxl refinement is uniquely defined
by the following loop, which should always be used as a source of
symmetry information in preference to the above space-group names.
They are only intended as comments.
;
_shelx_estimated_absorpt_t_max 0.783
_shelx_estimated_absorpt_t_min 0.271
_olex2_refinement_description
;
1. Fixed Uiso
 At 1.2 times of:
  All C(H) groups
 At 1.5 times of:
  All C(H,H,H) groups
2. Restrained distances
 C9_10-C9_10$1
 -2.7 with sigma of 0.002
 C7_10-C8_10 = C7_10-C9_10 = C7_10-C10_10
 1.534 with sigma of 0.011
 H1-O1
 0.98 with sigma of 0.02
 H2-O2
 0.98 with sigma of 0.02
 C7_10-C8_10 \\sim C7_10-C9_10 \\sim C7_10-C10_10
 with sigma of 0.02
 C8_10-C9_10 \\sim C9_10-C10_10 \\sim C10_10-C8_10
 with sigma of 0.02
 C7_10-C8A_10 \\sim C7_10-C9A_10 \\sim C7_10-C10A_10
 with sigma of 0.02
 C8A_10-C9A_10 \\sim C9A_10-C10A_10 \\sim C10A_10-C8A_10
 with sigma of 0.02
 C7_8-C8_8 \\sim C7_8-C9_8 \\sim C7_8-C10_8
 with sigma of 0.02
 C8_8-C9_8 \\sim C9_8-C10_8 \\sim C10_8-C8_8
 with sigma of 0.02
 O2-Co5 \\sim O2-Co6 \\sim O2-Co7 \\sim O2-Co8
 with sigma of 0.02
 H1-Co1 \\sim H1-Co2 \\sim H1-Co3 \\sim H1-Co4
 with sigma of 0.02
 H2-Co5 \\sim H2-Co6 \\sim H2-Co7 \\sim H2-Co8
 with sigma of 0.02
3. Restrained planarity
 C1_10, C2_10, C3_10, C4_10, C5_10, C6_10, C7_10
 with sigma of 0.1
4. Uiso/Uaniso restraints and constraints
O1_10 \\sim O2_10 \\sim O3_10 \\sim S1_10 \\sim C1_10 \\sim C2_10 \\sim C3_10
\\sim C4_10 \\sim C5_10 \\sim C6_10 \\sim C7_10 \\sim C8_10 \\sim C9_10 \\sim
C10_10: within 2A with sigma of 0.002 and sigma for terminal atoms of 0.004
within 2A
O1_8 \\sim O2_8 \\sim O3_8 \\sim S1_8 \\sim C1_8 \\sim C2_8 \\sim C3_8 \\sim
C4_8 \\sim C5_8 \\sim C6_8 \\sim C7_8 \\sim C8_8 \\sim C9_8 \\sim C10_8: within
2A with sigma of 0.002 and sigma for terminal atoms of 0.004 within 2A
N1_6 \\sim N2_6 \\sim N3_6 \\sim N4_6 \\sim N5_6 \\sim N6_6 \\sim C1_6 \\sim
C2_6 \\sim C3_6 \\sim C4_6 \\sim C5_6 \\sim C6_6 \\sim C7_6 \\sim C8_6 \\sim
C9_6 \\sim C10_6: within 2A with sigma of 0.002 and sigma for terminal atoms of
0.004 within 2A
Uanis(C9_10) = Uanis(C9A_10)
Uanis(C10_10) = Uanis(C10A_10)
Uanis(C8_10) = Uanis(C8A_10)
5. Rigid body (RIGU) restrains
 All non-hydrogen atoms
 with sigma for 1-2 distances of 0.02 and sigma for 1-3 distances of 0.02
 O1_10, O2_10, O3_10, S1_10, C1_10, C2_10, C3_10, C4_10, C5_10, C6_10, C7_10,
 C8_10, C9_10, C10_10
 with sigma for 1-2 distances of 0.002 and sigma for 1-3 distances of 0.002
 O1_8, O2_8, O3_8, S1_8, C1_8, C2_8, C3_8, C4_8, C5_8, C6_8, C7_8, C8_8, C9_8,
 C10_8
 with sigma for 1-2 distances of 0.002 and sigma for 1-3 distances of 0.002
 N1_6, N2_6, N3_6, N4_6, N5_6, N6_6, C1_6, C2_6, C3_6, C4_6, C5_6, C6_6, C7_6,
 C8_6, C9_6, C10_6
 with sigma for 1-2 distances of 0.002 and sigma for 1-3 distances of 0.002
6. Others
 Sof(C9A)=Sof(H9AA)=Sof(H9AB)=Sof(H9AC)=Sof(C10A)=Sof(H10D)=Sof(H10E)=
 Sof(H10F)=Sof(C8A)=Sof(H8AA)=Sof(H8AB)=Sof(H8AC)=1-FVAR(1)
 Sof(C8)=Sof(H8A)=Sof(H8B)=Sof(H8C)=Sof(C9)=Sof(H9A)=Sof(H9B)=Sof(H9C)=
 Sof(C10)=Sof(H10A)=Sof(H10B)=Sof(H10C)=FVAR(1)
7.a Free rotating group:
 C4(C7,C8,C9,C10), C4(C7,C8,C9,C10)
7.b Me refined with riding coordinates:
 C8(H8A,H8B,H8C), C9(H9A,H9B,H9C), C10(H10A,H10B,H10C), C8(H8A,H8B,H8C),
 C9(H9A,H9B,H9C), C10(H10A,H10B,H10C), C8(H8A,H8B,H8C), C9(H9A,H9B,H9C),
 C10(H10A,H10B,H10C), C8(H8A,H8B,H8C), C9(H9A,H9B,H9C), C10(H10A,H10B,H10C),
 C8(H8A,H8B,H8C), C9(H9A,H9B,H9C), C10(H10A,H10B,H10C), C8(H8A,H8B,H8C), C9(H9A,
 H9B,H9C), C10(H10A,H10B,H10C), C8(H8A,H8B,H8C), C9(H9A,H9B,H9C), C10(H10A,H10B,
 H10C), C2(H2A,H2B,H2C), C3(H3A,H3B,H3C), C8(H8A,H8B,H8C), C9(H9A,H9B,H9C),
 C10(H10A,H10B,H10C), C9A(H9AA,H9AB,H9AC), C10A(H10D,H10E,H10F), C8A(H8AA,H8AB,
 H8AC)
7.c Aromatic/amide H refined with riding coordinates:
 C3(H3), C5(H5), C3(H3), C5(H5), C3(H3), C5(H5), C3(H3), C5(H5), C1(H1),
 C3(H3), C5(H5), C6(H6), C7(H7), C10(H10), C1(H1), C3(H3), C5(H5), C6(H6),
 C7(H7), C10(H10), C3(H3), C5(H5), C3(H3), C5(H5), C3(H3), C5(H5), C1(H1),
 C3(H3), C5(H5), C6(H6), C7(H7), C10(H10), C1(H1), C3(H3), C5(H5), C6(H6),
 C7(H7), C10(H10), C1(H1), C3(H3), C5(H5)
7.d Fitted hexagon refined as free rotating group:
 C3(C4,C5,C6,C7,C8), C3(C4,C5,C6,C7,C8)
;
_smtbx_masks_special_details
;
A solvent mask was calculated and 1202 electrons were
found in a volume of 4570\%A^3^ in 3 voids per unit cell.
This is consistent with the presence of
28[C3H7NO], 6[CH3OH] per Asymmetric Unit
which account for 1228 electrons
per unit cell.
;
_smtbx_masks_void_probe_radius 1.2
_smtbx_masks_void_truncation_radius 1.2
_olex2_submission_special_instructions 'No special instructions were received'

loop_
_space_group_symop_operation_xyz
'x, y, z'
'-x, -y, -z'

loop_
_atom_site_label
_atom_site_type_symbol
_atom_site_fract_x
_atom_site_fract_y
_atom_site_fract_z
_atom_site_U_iso_or_equiv
_atom_site_adp_type
_atom_site_occupancy
_atom_site_site_symmetry_order
_atom_site_calc_flag
_atom_site_refinement_flags_posn
_atom_site_refinement_flags_adp
_atom_site_refinement_flags_occupancy
_atom_site_disorder_assembly
_atom_site_disorder_group
Co1 Co 0.27073(17) 0.84486(7) 0.73267(6) 0.0489(6) Uani 1 1 d D . . . .
Co2 Co 0.07214(17) 0.80205(7) 0.66096(6) 0.0491(6) Uani 1 1 d D . . . .
Co3 Co 0.19310(17) 0.72602(7) 0.61243(6) 0.0502(6) Uani 1 1 d D . . . .
Co4 Co 0.38967(17) 0.76579(6) 0.68716(6) 0.0459(6) Uani 1 1 d D . . . .
Co5 Co 0.25950(17) 0.69340(7) 0.28649(6) 0.0464(6) Uani 1 1 d D . . . .
Co6 Co 0.14986(17) 0.75617(7) 0.23485(6) 0.0476(6) Uani 1 1 d D . . . .
Co7 Co 0.36570(18) 0.78372(6) 0.20661(6) 0.0492(6) Uani 1 1 d D . . . .
Co8 Co 0.47482(17) 0.72228(6) 0.25904(6) 0.0467(6) Uani 1 1 d D . . . .
O1 O 0.2494(7) 0.7977(3) 0.6655(2) 0.049(2) Uani 1 1 d D . . . .
O2 O 0.3236(6) 0.7551(2) 0.2608(2) 0.049(2) Uani 1 1 d D . . . .
H1 H 0.2769(12) 0.8199(7) 0.6480(5) 0.30(15) Uiso 1 1 d D . . . .
H2 H 0.3428(11) 0.7837(7) 0.2877(6) 0.02(3) Uiso 1 1 d D . . . .
S1_1 S 0.2253(3) 0.84052(11) 0.82739(10) 0.0507(9) Uani 1 1 d . . . . .
O1_1 O 0.3241(7) 0.7809(3) 0.7457(2) 0.051(2) Uani 1 1 d . . . . .
O2_1 O 0.2693(6) 0.8738(3) 0.8009(2) 0.044(2) Uani 1 1 d . . . . .
O3_1 O 0.2329(7) 0.8647(3) 0.8746(2) 0.056(2) Uani 1 1 d . . . . .
C1_1 C 0.3390(10) 0.7690(4) 0.7824(4) 0.047(3) Uani 1 1 d . . . . .
C2_1 C 0.3964(10) 0.7287(4) 0.7880(4) 0.045(3) Uani 1 1 d . . . . .
C3_1 C 0.4179(11) 0.7164(4) 0.8277(4) 0.058(4) Uani 1 1 d . . . . .
H3_1 H 0.459219 0.690340 0.828235 0.069 Uiso 1 1 calc R U . . .
C4_1 C 0.3834(13) 0.7394(5) 0.8669(4) 0.060(4) Uani 1 1 d . . . . .
C5_1 C 0.3224(13) 0.7760(6) 0.8645(5) 0.074(4) Uani 1 1 d . . . . .
H5_1 H 0.292905 0.791435 0.890129 0.089 Uiso 1 1 calc R U . . .
C6_1 C 0.3014(11) 0.7920(4) 0.8237(4) 0.047(3) Uani 1 1 d . . . . .
C7_1 C 0.4116(15) 0.7261(6) 0.9109(5) 0.074(4) Uani 1 1 d . . . . .
C8_1 C 0.5328(16) 0.7243(7) 0.9208(6) 0.110(6) Uani 1 1 d . . . . .
H8A_1 H 0.554995 0.704081 0.893972 0.165 Uiso 1 1 calc R U . . .
H8B_1 H 0.576342 0.758653 0.929370 0.165 Uiso 1 1 calc R U . . .
H8C_1 H 0.546169 0.709049 0.945601 0.165 Uiso 1 1 calc R U . . .
C9_1 C 0.3506(16) 0.6719(6) 0.9036(6) 0.115(7) Uani 1 1 d . . . . .
H9A_1 H 0.377528 0.649024 0.879749 0.173 Uiso 1 1 calc R U . . .
H9B_1 H 0.364427 0.662134 0.931602 0.173 Uiso 1 1 calc R U . . .
H9C_1 H 0.270707 0.670017 0.894955 0.173 Uiso 1 1 calc R U . . .
C10_1 C 0.363(2) 0.7540(9) 0.9461(5) 0.196(14) Uani 1 1 d . . . . .
H10A_1 H 0.284473 0.752040 0.935178 0.294 Uiso 1 1 calc R U . . .
H10B_1 H 0.371115 0.739731 0.971758 0.294 Uiso 1 1 calc R U . . .
H10C_1 H 0.401288 0.789335 0.955527 0.294 Uiso 1 1 calc R U . . .
S1_2 S -0.1444(3) 0.76171(11) 0.68936(10) 0.0511(9) Uani 1 1 d . . . . .
O1_2 O 0.1086(7) 0.8055(3) 0.7285(2) 0.047(2) Uani 1 1 d . . . . .
O2_2 O -0.0977(7) 0.7946(3) 0.6644(3) 0.052(2) Uani 1 1 d . . . . .
O3_2 O -0.2612(7) 0.7591(3) 0.6901(3) 0.056(2) Uani 1 1 d . . . . .
C1_2 C 0.0458(12) 0.8002(4) 0.7574(4) 0.048(3) Uani 1 1 d . . . . .
C2_2 C 0.0864(11) 0.8142(4) 0.8046(4) 0.052(4) Uani 1 1 d . . . . .
C3_2 C 0.0176(14) 0.8067(5) 0.8357(4) 0.070(4) Uani 1 1 d . . . . .
H3_2 H 0.049819 0.813824 0.866545 0.084 Uiso 1 1 calc R U . . .
C5_2 C -0.1345(13) 0.7743(5) 0.7771(4) 0.068(4) Uani 1 1 d . . . . .
H5_2 H -0.210026 0.758223 0.766837 0.082 Uiso 1 1 calc R U . . .
C6_2 C -0.0726(11) 0.7810(4) 0.7458(3) 0.042(3) Uani 1 1 d . . . . .
C4_2 C -0.0964(11) 0.7890(5) 0.8229(3) 0.081(5) Uani 1 1 d G . . . .
C7_2 C -0.1736(9) 0.7784(4) 0.8556(3) 0.134(9) Uani 1 1 d G . . . .
C8_2 C -0.2066(15) 0.7211(4) 0.8478(5) 0.202(14) Uani 1 1 d G . . . .
H8A_2 H -0.245141 0.705514 0.816748 0.303 Uiso 1 1 calc R U . . .
H8B_2 H -0.139731 0.706861 0.852919 0.303 Uiso 1 1 calc R U . . .
H8C_2 H -0.255796 0.714285 0.868643 0.303 Uiso 1 1 calc R U . . .
C9_2 C -0.1131(13) 0.8029(7) 0.9043(3) 0.183(12) Uani 1 1 d G . . . .
H9A_2 H -0.046247 0.788676 0.909496 0.275 Uiso 1 1 calc R U . . .
H9B_2 H -0.092138 0.839376 0.909298 0.275 Uiso 1 1 calc R U . . .
H9C_2 H -0.162306 0.796126 0.925215 0.275 Uiso 1 1 calc R U . . .
C10_2 C -0.2785(11) 0.8007(7) 0.8476(6) 0.164(10) Uani 1 1 d G . . . .
H10A_2 H -0.317165 0.785102 0.816551 0.246 Uiso 1 1 calc R U . . .
H10B_2 H -0.327737 0.793944 0.868460 0.246 Uiso 1 1 calc R U . . .
H10C_2 H -0.257569 0.837194 0.852543 0.246 Uiso 1 1 calc R U . . .
S1_3 S 0.0808(3) 0.61535(11) 0.60238(11) 0.0554(9) Uani 1 1 d . . . . .
O1_3 O 0.0543(7) 0.7244(3) 0.6455(3) 0.056(2) Uani 1 1 d . . . . .
O2_3 O 0.1280(6) 0.6509(3) 0.5792(2) 0.049(2) Uani 1 1 d . . . . .
O3_3 O 0.0374(8) 0.5635(3) 0.5752(3) 0.070(3) Uani 1 1 d . . . . .
C1_3 C -0.0288(12) 0.6892(4) 0.6450(4) 0.046(3) Uani 1 1 d . . . . .
C2_3 C -0.1267(12) 0.6992(4) 0.6648(4) 0.055(4) Uani 1 1 d . . . . .
C3_3 C -0.2092(11) 0.6615(5) 0.6666(4) 0.057(4) Uani 1 1 d . . . . .
H3_3 H -0.269563 0.670681 0.680749 0.069 Uiso 1 1 calc R U . . .
C4_3 C -0.2091(13) 0.6104(5) 0.6487(5) 0.071(4) Uani 1 1 d . . . . .
C5_3 C -0.1156(13) 0.6002(5) 0.6277(4) 0.068(4) Uani 1 1 d . . . . .
H5_3 H -0.113118 0.566020 0.613453 0.082 Uiso 1 1 calc R U . . .
C6_3 C -0.0291(11) 0.6368(5) 0.6267(4) 0.056(4) Uani 1 1 d . . . . .
C7_3 C -0.3026(15) 0.5670(5) 0.6483(5) 0.085(5) Uani 1 1 d . . . . .
C8_3 C -0.3946(16) 0.5861(6) 0.6664(7) 0.135(9) Uani 1 1 d . . . . .
H8A_3 H -0.368201 0.608361 0.696875 0.202 Uiso 1 1 calc R U . . .
H8B_3 H -0.427338 0.605022 0.647196 0.202 Uiso 1 1 calc R U . . .
H8C_3 H -0.450818 0.557800 0.667239 0.202 Uiso 1 1 calc R U . . .
C9_3 C -0.2538(18) 0.5381(7) 0.6818(7) 0.140(8) Uani 1 1 d . . . . .
H9A_3 H -0.190644 0.524239 0.671222 0.209 Uiso 1 1 calc R U . . .
H9B_3 H -0.229237 0.561694 0.711923 0.209 Uiso 1 1 calc R U . . .
H9C_3 H -0.311401 0.510610 0.683143 0.209 Uiso 1 1 calc R U . . .
C10_3 C -0.3397(14) 0.5329(6) 0.6019(5) 0.101(6) Uani 1 1 d . . . . .
H10A_3 H -0.276033 0.520479 0.590347 0.152 Uiso 1 1 calc R U . . .
H10B_3 H -0.395545 0.504337 0.602376 0.152 Uiso 1 1 calc R U . . .
H10C_3 H -0.372065 0.551560 0.582333 0.152 Uiso 1 1 calc R U . . .
S1_4 S 0.4492(3) 0.69268(11) 0.74182(9) 0.0446(8) Uani 1 1 d . . . . .
O1_4 O 0.2752(7) 0.6994(3) 0.6627(2) 0.046(2) Uani 1 1 d . . . . .
O2_4 O 0.4935(6) 0.7247(2) 0.7157(2) 0.041(2) Uani 1 1 d . . . . .
O3_4 O 0.5271(6) 0.6665(3) 0.7603(3) 0.050(2) Uani 1 1 d . . . . .
C1_4 C 0.2639(11) 0.6557(5) 0.6711(4) 0.055(4) Uani 1 1 d . . . . .
C2_4 C 0.1836(10) 0.6131(5) 0.6467(4) 0.054(4) Uani 1 1 d . . . . .
C3_4 C 0.1733(12) 0.5676(5) 0.6572(5) 0.073(5) Uani 1 1 d . . . . .
H3_4 H 0.111430 0.541727 0.641920 0.087 Uiso 1 1 calc R U . . .
C5_4 C 0.3293(12) 0.5995(5) 0.7158(5) 0.065(4) Uani 1 1 d . . . . .
H5_4 H 0.377211 0.596118 0.740785 0.078 Uiso 1 1 calc R U . . .
C6_4 C 0.3389(10) 0.6452(4) 0.7062(4) 0.046(3) Uani 1 1 d . . . . .
C4_4 C 0.2505(10) 0.5581(3) 0.6895(4) 0.077(5) Uani 1 1 d G . . . .
C7_4 C 0.2410(8) 0.5043(3) 0.6947(3) 0.119(7) Uani 1 1 d G . . . .
C8_4 C 0.2459(15) 0.4674(4) 0.6493(4) 0.171(11) Uani 1 1 d G . . . .
H8A_4 H 0.239861 0.433129 0.652569 0.256 Uiso 1 1 calc R U . . .
H8B_4 H 0.184395 0.468508 0.626611 0.256 Uiso 1 1 calc R U . . .
H8C_4 H 0.316533 0.477088 0.639852 0.256 Uiso 1 1 calc R U . . .
C9_4 C 0.3376(9) 0.5026(4) 0.7303(5) 0.128(8) Uani 1 1 d G . . . .
H9A_4 H 0.331590 0.468326 0.733569 0.192 Uiso 1 1 calc R U . . .
H9B_4 H 0.408250 0.512275 0.720834 0.192 Uiso 1 1 calc R U . . .
H9C_4 H 0.334530 0.526125 0.759186 0.192 Uiso 1 1 calc R U . . .
C10_4 C 0.1302(9) 0.4891(5) 0.7096(5) 0.132(8) Uani 1 1 d G . . . .
H10A_4 H 0.124206 0.454859 0.712821 0.199 Uiso 1 1 calc R U . . .
H10B_4 H 0.127181 0.512656 0.738453 0.199 Uiso 1 1 calc R U . . .
H10C_4 H 0.068650 0.490234 0.686885 0.199 Uiso 1 1 calc R U . . .
N1_5 N 0.4308(10) 0.7503(3) 0.6241(3) 0.055(3) Uani 1 1 d . . . . .
N2_5 N 0.3439(9) 0.7341(3) 0.5909(3) 0.046(3) Uani 1 1 d . . . . .
N3_5 N 0.3765(10) 0.7316(4) 0.5521(3) 0.056(3) Uani 1 1 d . . . . .
N4_5 N 0.3898(10) 0.7123(3) 0.3390(3) 0.052(3) Uani 1 1 d . . . . .
N5_5 N 0.4894(10) 0.7276(3) 0.3261(3) 0.053(3) Uani 1 1 d . . . . .
N6_5 N 0.5676(10) 0.7422(4) 0.3642(4) 0.068(3) Uani 1 1 d . . . . .
C1_5 C 0.5213(11) 0.7567(4) 0.6038(4) 0.053(3) Uani 1 1 d . . . . .
H1_5 H 0.596062 0.767294 0.619011 0.064 Uiso 1 1 calc R U . . .
C2_5 C 0.4884(13) 0.7458(5) 0.5594(4) 0.054(4) Uani 1 1 d . . . . .
C3_5 C 0.5027(11) 0.7417(4) 0.4800(4) 0.050(3) Uani 1 1 d . . . . .
H3_5 H 0.424104 0.733214 0.472180 0.060 Uiso 1 1 calc R U . . .
C4_5 C 0.5537(13) 0.7493(5) 0.5245(4) 0.064(4) Uani 1 1 d . . . . .
C5_5 C 0.6704(14) 0.7639(7) 0.5345(4) 0.092(6) Uani 1 1 d . . . . .
H5_5 H 0.706401 0.770775 0.564773 0.110 Uiso 1 1 calc R U . . .
C6_5 C 0.7331(14) 0.7685(8) 0.5028(5) 0.110(7) Uani 1 1 d . . . . .
H6_5 H 0.811499 0.778367 0.510600 0.132 Uiso 1 1 calc R U . . .
C7_5 C 0.6800(14) 0.7586(6) 0.4586(4) 0.082(5) Uani 1 1 d . . . . .
H7_5 H 0.723482 0.760120 0.435788 0.098 Uiso 1 1 calc R U . . .
C8_5 C 0.5672(12) 0.7466(5) 0.4469(4) 0.058(4) Uani 1 1 d . . . . .
C9_5 C 0.5146(12) 0.7348(5) 0.4006(4) 0.052(4) Uani 1 1 d . . . . .
C10_5 C 0.4068(10) 0.7174(4) 0.3829(3) 0.038(3) Uani 1 1 d . . . . .
H10_5 H 0.350555 0.709757 0.399495 0.046 Uiso 1 1 calc R U . . .
N1_6 N 0.1131(9) 0.7660(4) 0.2989(3) 0.0584(14) Uani 1 1 d . U . . .
N2_6 N 0.1608(9) 0.7370(4) 0.3211(3) 0.0581(14) Uani 1 1 d . U . . .
N3_6 N 0.1397(9) 0.7485(4) 0.3629(3) 0.0592(14) Uani 1 1 d . U . . .
N4_6 N 0.1056(9) 0.7637(4) 0.5282(3) 0.0624(14) Uani 1 1 d . U . . .
N5_6 N 0.1103(9) 0.7605(4) 0.5711(3) 0.0622(15) Uani 1 1 d . U . . .
N6_6 N 0.0539(9) 0.7953(4) 0.5938(3) 0.0617(15) Uani 1 1 d . U . . .
C1_6 C 0.0582(11) 0.7951(5) 0.3254(4) 0.0582(14) Uani 1 1 d . U . . .
H1_6 H 0.016854 0.818726 0.317616 0.070 Uiso 1 1 calc R U . . .
C2_6 C 0.0730(12) 0.7844(5) 0.3663(4) 0.0592(13) Uani 1 1 d . U . . .
C3_6 C 0.0561(7) 0.7932(3) 0.4447(3) 0.0613(13) Uani 1 1 d G U . . .
H3_6 H 0.097817 0.767115 0.444395 0.074 Uiso 1 1 calc R U . . .
C4_6 C 0.0333(7) 0.8090(3) 0.4062(2) 0.0609(13) Uani 1 1 d G U . . .
C5_6 C -0.0277(8) 0.8472(3) 0.4067(2) 0.0638(14) Uani 1 1 d G U . . .
H5_6 H -0.043255 0.858020 0.380405 0.077 Uiso 1 1 calc R U . . .
C6_6 C -0.0660(7) 0.8694(3) 0.4455(3) 0.0649(15) Uani 1 1 d G U . . .
H6_6 H -0.107747 0.895459 0.445841 0.078 Uiso 1 1 calc R U . . .
C7_6 C -0.0433(7) 0.8535(3) 0.4840(2) 0.0639(14) Uani 1 1 d G U . . .
H7_6 H -0.069458 0.868726 0.510555 0.077 Uiso 1 1 calc R U . . .
C8_6 C 0.0178(7) 0.8154(3) 0.4836(2) 0.0620(13) Uani 1 1 d G U . . .
C9_6 C 0.0444(12) 0.8009(5) 0.5259(4) 0.0618(13) Uani 1 1 d . U . . .
C10_6 C 0.0148(11) 0.8198(5) 0.5654(4) 0.0612(15) Uani 1 1 d . U . . .
H10_6 H -0.026605 0.846024 0.572106 0.073 Uiso 1 1 calc R U . . .
S1_7 S 0.1645(3) 0.57843(11) 0.25452(10) 0.0478(9) Uani 1 1 d . . . . .
O1_7 O 0.3643(7) 0.6562(3) 0.2466(2) 0.048(2) Uani 1 1 d . . . . .
O2_7 O 0.1933(7) 0.6233(3) 0.2938(2) 0.053(2) Uani 1 1 d . . . . .
O3_7 O 0.1173(7) 0.5323(3) 0.2633(3) 0.053(2) Uani 1 1 d . . . . .
C1_7 C 0.3652(11) 0.6074(4) 0.2285(3) 0.041(3) Uani 1 1 d . . . . .
C2_7 C 0.4530(12) 0.5927(4) 0.2064(4) 0.056(4) Uani 1 1 d . . . . .
C3_7 C 0.4544(11) 0.5403(4) 0.1862(4) 0.049(3) Uani 1 1 d . . . . .
H3_7 H 0.514882 0.531284 0.172038 0.058 Uiso 1 1 calc R U . . .
C4_7 C 0.3682(12) 0.5025(4) 0.1873(4) 0.051(3) Uani 1 1 d . . . . .
C5_7 C 0.2814(10) 0.5164(4) 0.2084(3) 0.039(3) Uani 1 1 d . . . . .
H5_7 H 0.220680 0.491419 0.208802 0.046 Uiso 1 1 calc R U . . .
C6_7 C 0.2832(11) 0.5667(4) 0.2289(4) 0.045(3) Uani 1 1 d . . . . .
C7_7 C 0.3678(12) 0.4465(4) 0.1650(4) 0.060(4) Uani 1 1 d . . . . .
C8_7 C 0.4788(14) 0.4399(5) 0.1454(6) 0.099(6) Uani 1 1 d . . . . .
H8A_7 H 0.485054 0.458402 0.122690 0.149 Uiso 1 1 calc R U . . .
H8B_7 H 0.542751 0.453165 0.169809 0.149 Uiso 1 1 calc R U . . .
H8C_7 H 0.476951 0.404013 0.131524 0.149 Uiso 1 1 calc R U . . .
C9_7 C 0.2682(14) 0.4262(5) 0.1272(5) 0.100(6) Uani 1 1 d . . . . .
H9A_7 H 0.273613 0.445263 0.104877 0.150 Uiso 1 1 calc R U . . .
H9B_7 H 0.266823 0.390496 0.112825 0.150 Uiso 1 1 calc R U . . .
H9C_7 H 0.199859 0.429769 0.139529 0.150 Uiso 1 1 calc R U . . .
C10_7 C 0.3608(14) 0.4176(5) 0.1998(5) 0.084(5) Uani 1 1 d . . . . .
H10A_7 H 0.425396 0.430989 0.223975 0.126 Uiso 1 1 calc R U . . .
H10B_7 H 0.292802 0.421085 0.212381 0.126 Uiso 1 1 calc R U . . .
H10C_7 H 0.359765 0.381812 0.185677 0.126 Uiso 1 1 calc R U . . .
S1_8 S -0.0416(3) 0.69399(11) 0.15624(10) 0.0500(8) Uani 1 1 d . U . . .
O1_8 O 0.1343(7) 0.6793(3) 0.2309(3) 0.0542(14) Uani 1 1 d . U . . .
O2_8 O -0.0104(7) 0.7374(3) 0.1979(2) 0.0502(13) Uani 1 1 d . U . . .
O3_8 O -0.1529(7) 0.6848(3) 0.1331(2) 0.0502(17) Uani 1 1 d . U . . .
C1_8 C 0.0658(11) 0.6382(4) 0.2053(4) 0.0544(12) Uani 1 1 d . U . . .
C2_8 C 0.0710(11) 0.5880(4) 0.2129(4) 0.0563(14) Uani 1 1 d . U . . .
C3_8 C -0.0057(11) 0.5465(4) 0.1843(4) 0.0593(14) Uani 1 1 d . U . . .
H3_8 H -0.003537 0.514726 0.190108 0.071 Uiso 1 1 calc R U . . .
C4_8 C -0.0830(12) 0.5471(4) 0.1491(4) 0.0622(13) Uani 1 1 d . U . . .
C5_8 C -0.0902(11) 0.5942(4) 0.1432(4) 0.0584(13) Uani 1 1 d . U . . .
H5_8 H -0.145850 0.596850 0.120338 0.070 Uiso 1 1 calc R U . . .
C6_8 C -0.0159(11) 0.6388(4) 0.1705(4) 0.0541(11) Uani 1 1 d . U . . .
C7_8 C -0.1652(10) 0.4996(4) 0.1255(4) 0.0711(16) Uani 1 1 d D U . . .
C8_8 C -0.2151(11) 0.4779(5) 0.1601(4) 0.082(2) Uani 1 1 d D U . . .
H8A_8 H -0.155795 0.471439 0.180685 0.123 Uiso 1 1 calc R U . . .
H8B_8 H -0.254848 0.502021 0.177137 0.123 Uiso 1 1 calc R U . . .
H8C_8 H -0.266863 0.446243 0.144721 0.123 Uiso 1 1 calc R U . . .
C9_8 C -0.1104(11) 0.4608(5) 0.1033(4) 0.082(2) Uani 1 1 d D U . . .
H9A_8 H -0.047494 0.457904 0.124419 0.123 Uiso 1 1 calc R U . . .
H9B_8 H -0.162839 0.428604 0.092881 0.123 Uiso 1 1 calc R U . . .
H9C_8 H -0.083660 0.469532 0.077512 0.123 Uiso 1 1 calc R U . . .
C10_8 C -0.2583(11) 0.5073(5) 0.0980(4) 0.080(2) Uani 1 1 d D U . . .
H10A_8 H -0.290890 0.534157 0.115491 0.121 Uiso 1 1 calc R U . . .
H10B_8 H -0.234596 0.516902 0.072070 0.121 Uiso 1 1 calc R U . . .
H10C_8 H -0.313774 0.475974 0.087439 0.121 Uiso 1 1 calc R U . . .
S1_9 S 0.3623(3) 0.75305(11) 0.10453(10) 0.0484(9) Uani 1 1 d . . . . .
O1_9 O 0.2095(7) 0.7390(3) 0.1733(2) 0.052(2) Uani 1 1 d . . . . .
O2_9 O 0.3928(7) 0.7944(3) 0.1461(2) 0.051(2) Uani 1 1 d . . . . .
O3_9 O 0.3845(8) 0.7641(3) 0.0637(3) 0.061(3) Uani 1 1 d . . . . .
C1_9 C 0.1600(11) 0.7257(4) 0.1322(4) 0.048(3) Uani 1 1 d . . . . .
C2_9 C 0.0463(12) 0.7042(4) 0.1169(4) 0.050(3) Uani 1 1 d . . . . .
C3_9 C -0.0045(12) 0.6901(5) 0.0728(4) 0.056(4) Uani 1 1 d . . . . .
H3_9 H -0.081265 0.675600 0.065609 0.068 Uiso 1 1 calc R U . . .
C4_9 C 0.0493(14) 0.6960(5) 0.0398(4) 0.070(4) Uani 1 1 d . . . . .
C5_9 C 0.1665(11) 0.7154(4) 0.0513(4) 0.049(3) Uani 1 1 d . . . . .
H5_9 H 0.208764 0.718353 0.028436 0.059 Uiso 1 1 calc R U . . .
C6_9 C 0.2165(11) 0.7294(4) 0.0949(4) 0.046(3) Uani 1 1 d . . . . .
C7_9 C -0.0089(14) 0.6805(7) -0.0101(5) 0.085(5) Uani 1 1 d . . . . .
C8_9 C -0.1023(16) 0.7089(8) -0.0146(5) 0.125(8) Uani 1 1 d . . . . .
H8A_9 H -0.071836 0.744993 -0.007932 0.188 Uiso 1 1 calc R U . . .
H8B_9 H -0.144136 0.696645 -0.045358 0.188 Uiso 1 1 calc R U . . .
H8C_9 H -0.151680 0.703586 0.006632 0.188 Uiso 1 1 calc R U . . .
C9_9 C -0.0560(16) 0.6245(8) -0.0205(5) 0.120(7) Uani 1 1 d . . . . .
H9A_9 H 0.004871 0.606013 -0.017556 0.180 Uiso 1 1 calc R U . . .
H9B_9 H -0.105407 0.619118 0.000754 0.180 Uiso 1 1 calc R U . . .
H9C_9 H -0.097862 0.612176 -0.051236 0.180 Uiso 1 1 calc R U . . .
C10_9 C 0.0738(15) 0.6835(8) -0.0435(5) 0.123(7) Uani 1 1 d . . . . .
H10A_9 H 0.131439 0.663980 -0.038178 0.185 Uiso 1 1 calc R U . . .
H10B_9 H 0.033749 0.669533 -0.074512 0.185 Uiso 1 1 calc R U . . .
H10C_9 H 0.108330 0.718760 -0.038925 0.185 Uiso 1 1 calc R U . . .
N1_11 N 0.5719(10) 0.7890(4) 0.2649(4) 0.064(3) Uani 1 1 d . . . . .
N2_11 N 0.5216(9) 0.8186(4) 0.2416(3) 0.058(3) Uani 1 1 d . . . . .
N3_11 N 0.5907(11) 0.8616(4) 0.2481(4) 0.065(3) Uani 1 1 d . . . . .
N4_11 N 0.7838(10) 1.0505(4) 0.2802(4) 0.066(3) Uani 1 1 d . . . . .
N5_11 N 0.8036(9) 1.1013(3) 0.2876(3) 0.055(3) Uani 1 1 d . . . . .
N6_11 N 0.8936(10) 1.1202(4) 0.3196(3) 0.062(3) Uani 1 1 d . . . . .
C1_11 C 0.6706(11) 0.8165(4) 0.2843(4) 0.051(4) Uani 1 1 d . . . . .
H1_11 H 0.724047 0.805926 0.302780 0.062 Uiso 1 1 calc R U . . .
C2_11 C 0.6862(12) 0.8606(5) 0.2748(5) 0.060(4) Uani 1 1 d . . . . .
C3_11 C 0.7785(6) 0.9490(3) 0.2908(3) 0.059(4) Uani 1 1 d G . . . .
H3_11 H 0.710346 0.956681 0.279096 0.071 Uiso 1 1 calc R U . . .
C4_11 C 0.7849(7) 0.8997(3) 0.2911(3) 0.060(4) Uani 1 1 d G . . . .
C5_11 C 0.8846(9) 0.8885(3) 0.3082(3) 0.077(5) Uani 1 1 d G . . . .
H5_11 H 0.888940 0.854847 0.308445 0.093 Uiso 1 1 calc R U . . .
C6_11 C 0.9778(7) 0.9265(4) 0.3250(4) 0.099(6) Uani 1 1 d G . . . .
H6_11 H 1.045911 0.918820 0.336648 0.119 Uiso 1 1 calc R U . . .
C7_11 C 0.9714(7) 0.9758(3) 0.3246(3) 0.086(5) Uani 1 1 d G . . . .
H7_11 H 1.035100 1.001724 0.336074 0.103 Uiso 1 1 calc R U . . .
C8_11 C 0.8717(8) 0.9870(2) 0.3075(3) 0.062(4) Uani 1 1 d G . . . .
C9_11 C 0.8652(11) 1.0386(5) 0.3075(5) 0.056(4) Uani 1 1 d . . . . .
C10_11 C 0.9325(12) 1.0824(5) 0.3305(4) 0.058(4) Uani 1 1 d . . . . .
H10_11 H 0.997888 1.085713 0.351513 0.070 Uiso 1 1 calc R U . . .
N1_12 N 0.5087(10) 1.1644(3) 0.2858(3) 0.048(3) Uani 1 1 d . . . . .
N2_12 N 0.5642(8) 1.1274(4) 0.2675(3) 0.047(3) Uani 1 1 d . . . . .
N3_12 N 0.4914(10) 1.0829(3) 0.2544(3) 0.051(3) Uani 1 1 d . . . . .
N4_12 N 0.3060(10) 0.8924(4) 0.2252(4) 0.063(3) Uani 1 1 d . . . . .
N5_12 N 0.2842(10) 0.8431(3) 0.2238(3) 0.054(3) Uani 1 1 d . . . . .
N6_12 N 0.1842(10) 0.8316(4) 0.2346(3) 0.057(3) Uani 1 1 d . . . . .
C1_12 C 0.4066(12) 1.1435(5) 0.2836(4) 0.060(4) Uani 1 1 d . . . . .
H1_12 H 0.349673 1.160452 0.293964 0.072 Uiso 1 1 calc R U . . .
C2_12 C 0.3944(12) 1.0912(4) 0.2631(5) 0.058(4) Uani 1 1 d . . . . .
C3_12 C 0.3022(12) 1.0008(4) 0.2482(4) 0.058(4) Uani 1 1 d . . . . .
H3_12 H 0.373173 0.991518 0.249177 0.070 Uiso 1 1 calc R U . . .
C4_12 C 0.2925(13) 1.0534(5) 0.2535(5) 0.063(4) Uani 1 1 d . . . . .
C5_12 C 0.1883(15) 1.0670(5) 0.2515(6) 0.086(5) Uani 1 1 d . . . . .
H5_12 H 0.181661 1.101361 0.255722 0.103 Uiso 1 1 calc R U . . .
C6_12 C 0.0964(15) 1.0306(6) 0.2435(6) 0.106(6) Uani 1 1 d . . . . .
H6_12 H 0.024869 1.039229 0.239947 0.127 Uiso 1 1 calc R U . . .
C7_12 C 0.1065(15) 0.9790(5) 0.2405(6) 0.103(6) Uani 1 1 d . . . . .
H7_12 H 0.041796 0.954644 0.237641 0.123 Uiso 1 1 calc R U . . .
C8_12 C 0.2085(12) 0.9646(4) 0.2416(5) 0.063(4) Uani 1 1 d . . . . .
C9_12 C 0.2141(13) 0.9120(4) 0.2374(4) 0.060(4) Uani 1 1 d . . . . .
C10_12 C 0.1401(12) 0.8729(4) 0.2435(4) 0.053(4) Uani 1 1 d . . . . .
H10_12 H 0.070058 0.875179 0.252403 0.064 Uiso 1 1 calc R U . . .
O1_13 O 0.0474(10) 0.4233(4) 0.1883(4) 0.093(4) Uani 1 1 d . . . . .
N1_13 N -0.0311(10) 0.3626(4) 0.2163(3) 0.058(3) Uani 1 1 d . . . . .
C1_13 C 0.0196(16) 0.4061(7) 0.2162(7) 0.106(6) Uani 1 1 d . . . . .
H1_13 H 0.038621 0.429218 0.245375 0.128 Uiso 1 1 calc R U . . .
C2_13 C -0.074(2) 0.3293(8) 0.1739(7) 0.207(15) Uani 1 1 d . . . . .
H2A_13 H -0.111129 0.297240 0.177271 0.310 Uiso 1 1 calc R U . . .
H2B_13 H -0.127699 0.343896 0.157622 0.310 Uiso 1 1 calc R U . . .
H2C_13 H -0.013584 0.323337 0.156919 0.310 Uiso 1 1 calc R U . . .
C3_13 C -0.0619(15) 0.3444(6) 0.2518(5) 0.096(5) Uani 1 1 d . . . . .
H3A_13 H -0.099806 0.309163 0.240037 0.143 Uiso 1 1 calc R U . . .
H3B_13 H 0.004566 0.346739 0.273609 0.143 Uiso 1 1 calc R U . . .
H3C_13 H -0.111886 0.364728 0.266646 0.143 Uiso 1 1 calc R U . . .
S1_10 S 0.5663(3) 0.63422(11) 0.19997(9) 0.0453(7) Uani 1 1 d . U . . .
O1_10 O 0.4292(7) 0.7176(3) 0.1905(2) 0.0473(14) Uani 1 1 d . U . . .
O2_10 O 0.5955(7) 0.6788(3) 0.2404(2) 0.0459(12) Uani 1 1 d . U . . .
O3_10 O 0.6529(7) 0.6078(3) 0.1902(2) 0.0460(16) Uani 1 1 d . U . . .
C1_10 C 0.4615(10) 0.6934(4) 0.1539(4) 0.0480(12) Uani 1 1 d . U . . .
C2_10 C 0.4327(9) 0.7024(4) 0.1101(4) 0.0495(13) Uani 1 1 d . U . . .
C3_10 C 0.4639(9) 0.6759(4) 0.0718(4) 0.0517(13) Uani 1 1 d . U . . .
H3_10 H 0.442433 0.683068 0.044109 0.062 Uiso 1 1 calc R U . . .
C4_10 C 0.5267(11) 0.6386(5) 0.0732(4) 0.0538(13) Uani 1 1 d . U . . .
C5_10 C 0.5571(10) 0.6292(4) 0.1132(4) 0.0506(13) Uani 1 1 d . U . . .
H5_10 H 0.601514 0.604345 0.114346 0.061 Uiso 1 1 calc R U . . .
C6_10 C 0.5260(10) 0.6543(4) 0.1516(4) 0.0475(10) Uani 1 1 d . U . . .
C7_10 C 0.5563(9) 0.6120(4) 0.0297(4) 0.0595(15) Uani 1 1 d D U . . .
C8_10 C 0.513(2) 0.6185(10) -0.0160(6) 0.060(2) Uani 0.469(11) 1 d D U P A 1
H8A_10 H 0.544319 0.597020 -0.039319 0.091 Uiso 0.469(11) 1 calc R U P A 1
H8B_10 H 0.431674 0.608836 -0.022475 0.091 Uiso 0.469(11) 1 calc R U P A 1
H8C_10 H 0.534270 0.653867 -0.015719 0.091 Uiso 0.469(11) 1 calc R U P A 1
C9_10 C 0.5042(19) 0.5555(6) 0.0233(8) 0.063(2) Uani 0.469(11) 1 d D U P A 1
H9A_10 H 0.519386 0.534597 -0.004801 0.095 Uiso 0.469(11) 1 calc R U P A 1
H9B_10 H 0.536696 0.544354 0.048651 0.095 Uiso 0.469(11) 1 calc R U P A 1
H9C_10 H 0.423766 0.552050 0.022178 0.095 Uiso 0.469(11) 1 calc R U P A 1
C10_10 C 0.6781(12) 0.6096(10) 0.0299(8) 0.063(2) Uani 0.469(11) 1 d D U P A 1
H10A_10 H 0.688131 0.591391 -0.000195 0.095 Uiso 0.469(11) 1 calc R U P A 1
H10B_10 H 0.721776 0.643870 0.038330 0.095 Uiso 0.469(11) 1 calc R U P A 1
H10C_10 H 0.703033 0.591866 0.051648 0.095 Uiso 0.469(11) 1 calc R U P A 1
C9A_10 C 0.6406(17) 0.5818(8) 0.0338(8) 0.063(2) Uani 0.531(11) 1 d D . P A 2
H9AA_10 H 0.693615 0.597938 0.061755 0.095 Uiso 0.531(11) 1 calc R U P A 2
H9AB_10 H 0.605683 0.548114 0.034311 0.095 Uiso 0.531(11) 1 calc R U P A 2
H9AC_10 H 0.679671 0.578927 0.008103 0.095 Uiso 0.531(11) 1 calc R U P A 2
C10A_10 C 0.6257(17) 0.6581(7) 0.0193(7) 0.063(2) Uani 0.531(11) 1 d D . P A 2
H10D_10 H 0.685152 0.675309 0.044970 0.095 Uiso 0.531(11) 1 calc R U P A 2
H10E_10 H 0.658206 0.646228 -0.007563 0.095 Uiso 0.531(11) 1 calc R U P A 2
H10F_10 H 0.577310 0.681644 0.014150 0.095 Uiso 0.531(11) 1 calc R U P A 2
C8A_10 C 0.4754(18) 0.5916(8) -0.0099(7) 0.060(2) Uani 0.531(11) 1 d D . P A 2
H8AA_10 H 0.421052 0.613832 -0.010569 0.091 Uiso 0.531(11) 1 calc R U P A 2
H8AB_10 H 0.511608 0.588919 -0.036354 0.091 Uiso 0.531(11) 1 calc R U P A 2
H8AC_10 H 0.437620 0.558105 -0.010146 0.091 Uiso 0.531(11) 1 calc R U P A 2

loop_
_atom_site_aniso_label
_atom_site_aniso_U_11
_atom_site_aniso_U_22
_atom_site_aniso_U_33
_atom_site_aniso_U_23
_atom_site_aniso_U_13
_atom_site_aniso_U_12
Co1 0.0538(16) 0.0359(11) 0.0528(13) 0.0073(9) 0.0125(10) 0.0015(10)
Co2 0.0547(16) 0.0429(12) 0.0479(12) 0.0118(9) 0.0132(10) 0.0011(10)
Co3 0.0562(16) 0.0419(12) 0.0458(12) 0.0058(9) 0.0098(10) -0.0011(10)
Co4 0.0537(15) 0.0348(11) 0.0464(12) 0.0087(9) 0.0139(10) -0.0007(10)
Co5 0.0554(15) 0.0400(11) 0.0389(11) 0.0058(9) 0.0091(10) 0.0020(10)
Co6 0.0544(15) 0.0362(11) 0.0451(12) 0.0054(9) 0.0072(10) -0.0021(10)
Co7 0.0627(16) 0.0317(11) 0.0464(12) 0.0059(9) 0.0093(10) -0.0034(10)
Co8 0.0587(16) 0.0319(11) 0.0398(11) 0.0008(8) 0.0067(10) -0.0046(10)
O1 0.063(6) 0.023(4) 0.053(5) 0.006(4) 0.011(4) -0.009(4)
O2 0.077(7) 0.028(4) 0.033(4) 0.002(4) 0.013(4) -0.008(4)
S1_1 0.061(3) 0.0439(18) 0.0423(19) 0.0063(15) 0.0129(16) 0.0006(16)
O1_1 0.091(7) 0.039(5) 0.023(4) 0.008(4) 0.003(4) 0.017(4)
O2_1 0.034(5) 0.035(4) 0.057(5) 0.001(4) 0.013(4) 0.003(4)
O3_1 0.077(7) 0.051(5) 0.036(5) 0.007(4) 0.012(4) 0.002(5)
C1_1 0.044(9) 0.033(7) 0.054(9) 0.002(6) 0.003(7) 0.002(6)
C2_1 0.047(9) 0.046(8) 0.036(7) 0.005(6) 0.020(6) -0.012(6)
C3_1 0.070(11) 0.039(7) 0.068(9) 0.019(7) 0.021(8) 0.005(7)
C4_1 0.085(12) 0.058(9) 0.043(8) 0.016(7) 0.027(7) 0.015(8)
C5_1 0.075(12) 0.088(11) 0.054(9) 0.002(8) 0.015(8) 0.025(9)
C6_1 0.058(10) 0.044(7) 0.042(7) 0.008(6) 0.024(6) 0.014(6)
C7_1 0.104(14) 0.080(10) 0.062(10) 0.045(8) 0.034(9) 0.034(10)
C8_1 0.107(17) 0.127(16) 0.103(14) 0.044(12) 0.023(12) 0.014(13)
C9_1 0.141(19) 0.104(14) 0.110(14) 0.061(11) 0.024(12) -0.006(12)
C10_1 0.41(4) 0.20(2) 0.053(11) 0.064(13) 0.109(18) 0.19(3)
S1_2 0.054(3) 0.0420(19) 0.053(2) 0.0065(15) 0.0127(17) 0.0051(16)
O1_2 0.061(6) 0.042(5) 0.038(5) 0.011(4) 0.014(4) 0.002(4)
O2_2 0.046(6) 0.045(5) 0.068(5) 0.014(4) 0.021(4) 0.012(4)
O3_2 0.050(7) 0.069(6) 0.051(5) 0.016(4) 0.008(4) 0.020(5)
C1_2 0.075(11) 0.029(7) 0.040(8) 0.011(6) 0.016(7) -0.002(7)
C2_2 0.065(10) 0.050(8) 0.033(7) 0.011(6) 0.003(7) -0.006(7)
C3_2 0.085(13) 0.072(10) 0.042(8) 0.004(7) 0.011(8) 0.005(9)
C5_2 0.077(12) 0.078(10) 0.038(8) 0.004(7) 0.015(8) -0.006(8)
C6_2 0.065(10) 0.033(7) 0.024(6) -0.006(5) 0.018(6) 0.009(6)
C4_2 0.081(13) 0.090(11) 0.060(10) 0.014(8) 0.021(9) -0.022(10)
C7_2 0.077(15) 0.24(2) 0.051(10) 0.002(13) 0.027(10) -0.038(15)
C8_2 0.27(3) 0.17(2) 0.112(17) -0.004(15) 0.105(19) -0.11(2)
C9_2 0.18(2) 0.27(3) 0.061(12) -0.006(15) 0.071(13) -0.03(2)
C10_2 0.17(2) 0.21(3) 0.15(2) 0.075(18) 0.093(19) 0.05(2)
S1_3 0.056(3) 0.0376(18) 0.061(2) -0.0006(16) 0.0119(18) -0.0048(16)
O1_3 0.054(6) 0.046(5) 0.060(5) 0.007(4) 0.017(4) -0.006(5)
O2_3 0.041(6) 0.046(5) 0.048(5) 0.000(4) 0.012(4) -0.007(4)
O3_3 0.066(7) 0.062(6) 0.065(6) -0.003(5) 0.000(5) -0.002(5)
C1_3 0.062(10) 0.032(7) 0.030(7) 0.001(5) -0.011(6) -0.005(7)
C2_3 0.070(11) 0.025(7) 0.052(8) -0.013(6) 0.008(7) 0.003(7)
C3_3 0.055(10) 0.044(8) 0.059(8) -0.007(6) 0.017(7) -0.001(7)
C4_3 0.069(12) 0.064(10) 0.074(10) 0.000(8) 0.037(8) 0.003(8)
C5_3 0.074(12) 0.050(9) 0.060(9) -0.001(7) 0.000(8) -0.014(8)
C6_3 0.044(10) 0.061(9) 0.053(8) 0.007(7) 0.004(7) -0.006(7)
C7_3 0.092(14) 0.056(10) 0.094(12) 0.009(9) 0.030(10) -0.014(9)
C8_3 0.111(18) 0.067(12) 0.21(2) -0.008(12) 0.092(16) -0.017(11)
C9_3 0.14(2) 0.116(16) 0.18(2) 0.071(15) 0.034(16) -0.009(14)
C10_3 0.109(15) 0.076(11) 0.091(12) 0.005(9) 0.021(10) -0.044(10)
S1_4 0.047(2) 0.0391(17) 0.0431(18) 0.0052(14) 0.0119(16) 0.0008(16)
O1_4 0.070(7) 0.026(4) 0.035(4) 0.003(3) 0.009(4) -0.002(4)
O2_4 0.038(5) 0.034(4) 0.050(5) 0.010(4) 0.011(4) -0.002(4)
O3_4 0.034(6) 0.049(5) 0.065(5) 0.012(4) 0.012(4) 0.009(4)
C1_4 0.049(10) 0.064(9) 0.042(8) 0.007(7) -0.003(7) 0.004(7)
C2_4 0.043(9) 0.048(8) 0.051(8) -0.007(6) -0.004(6) -0.008(7)
C3_4 0.045(10) 0.036(8) 0.109(12) 0.003(8) -0.009(8) -0.032(7)
C5_4 0.071(11) 0.041(8) 0.073(9) 0.007(7) 0.014(8) -0.011(7)
C6_4 0.034(9) 0.031(7) 0.060(8) 0.003(6) 0.010(6) -0.023(6)
C4_4 0.079(13) 0.040(8) 0.089(11) 0.011(7) -0.017(9) -0.023(8)
C7_4 0.134(18) 0.043(10) 0.146(17) 0.030(10) -0.039(13) -0.043(10)
C8_4 0.25(3) 0.034(10) 0.20(2) 0.029(12) -0.020(19) -0.023(13)
C9_4 0.116(17) 0.042(9) 0.24(2) 0.070(12) 0.020(15) 0.002(10)
C10_4 0.062(14) 0.111(15) 0.26(3) 0.124(16) 0.032(14) -0.016(11)
N1_5 0.073(9) 0.044(6) 0.045(7) 0.005(5) 0.019(7) 0.004(6)
N2_5 0.062(8) 0.043(6) 0.028(6) 0.009(5) 0.000(6) 0.004(5)
N3_5 0.069(10) 0.056(7) 0.033(6) 0.004(5) 0.001(6) -0.004(6)
N4_5 0.066(9) 0.039(6) 0.044(7) 0.005(5) 0.009(6) 0.000(5)
N5_5 0.059(8) 0.039(6) 0.054(7) -0.001(5) 0.015(6) 0.005(5)
N6_5 0.070(9) 0.066(8) 0.054(7) -0.002(6) 0.005(7) 0.002(6)
C1_5 0.041(10) 0.053(8) 0.060(9) 0.009(7) 0.011(7) 0.002(7)
C2_5 0.058(11) 0.058(8) 0.040(8) 0.009(6) 0.007(7) 0.002(7)
C3_5 0.042(9) 0.066(9) 0.030(7) -0.002(6) 0.008(6) 0.001(7)
C4_5 0.062(11) 0.076(10) 0.031(8) -0.006(6) 0.002(7) -0.016(8)
C5_5 0.072(13) 0.157(16) 0.035(8) 0.018(9) 0.016(8) -0.004(11)
C6_5 0.050(12) 0.23(2) 0.056(10) 0.048(12) 0.019(9) 0.011(12)
C7_5 0.066(12) 0.136(14) 0.029(8) 0.011(8) 0.005(7) -0.001(10)
C8_5 0.042(10) 0.079(10) 0.040(8) 0.008(7) -0.004(7) -0.008(7)
C9_5 0.062(11) 0.060(8) 0.027(7) 0.002(6) 0.012(7) 0.003(7)
C10_5 0.044(9) 0.040(7) 0.021(7) -0.001(5) 0.009(6) -0.010(6)
N1_6 0.064(3) 0.067(3) 0.047(3) 0.014(2) 0.017(3) 0.016(3)
N2_6 0.064(3) 0.068(3) 0.046(3) 0.015(2) 0.017(3) 0.017(3)
N3_6 0.065(3) 0.069(3) 0.047(3) 0.015(2) 0.017(2) 0.017(2)
N4_6 0.065(3) 0.074(3) 0.048(3) 0.017(2) 0.011(3) 0.012(2)
N5_6 0.065(3) 0.073(3) 0.048(3) 0.017(2) 0.010(3) 0.012(3)
N6_6 0.064(3) 0.073(3) 0.048(3) 0.017(2) 0.011(3) 0.011(3)
C1_6 0.064(3) 0.068(3) 0.046(3) 0.015(2) 0.018(3) 0.017(2)
C2_6 0.065(3) 0.069(3) 0.047(2) 0.016(2) 0.018(2) 0.018(2)
C3_6 0.066(3) 0.073(3) 0.048(2) 0.017(2) 0.017(2) 0.018(2)
C4_6 0.066(3) 0.072(3) 0.048(2) 0.017(2) 0.018(2) 0.018(2)
C5_6 0.069(3) 0.075(3) 0.051(3) 0.017(2) 0.018(2) 0.020(2)
C6_6 0.070(3) 0.077(3) 0.052(3) 0.016(2) 0.018(3) 0.020(2)
C7_6 0.068(3) 0.076(3) 0.051(3) 0.016(2) 0.018(2) 0.019(2)
C8_6 0.066(3) 0.074(3) 0.049(2) 0.017(2) 0.016(2) 0.017(2)
C9_6 0.065(3) 0.073(3) 0.048(2) 0.017(2) 0.014(2) 0.013(2)
C10_6 0.064(3) 0.072(3) 0.048(3) 0.018(2) 0.012(3) 0.012(3)
S1_7 0.048(2) 0.0410(18) 0.055(2) 0.0171(16) 0.0136(16) 0.0021(15)
O1_7 0.064(6) 0.037(5) 0.038(5) 0.004(4) 0.008(4) 0.008(4)
O2_7 0.051(6) 0.058(5) 0.049(5) 0.014(4) 0.015(4) 0.005(4)
O3_7 0.039(6) 0.046(5) 0.079(6) 0.028(4) 0.012(4) -0.005(4)
C1_7 0.069(10) 0.033(7) 0.027(6) 0.016(6) 0.003(6) 0.020(7)
C2_7 0.085(12) 0.024(7) 0.050(8) 0.004(6) 0.004(7) 0.002(7)
C3_7 0.053(10) 0.055(8) 0.041(7) 0.019(6) 0.004(6) 0.015(7)
C4_7 0.054(10) 0.037(7) 0.054(8) 0.015(6) -0.003(7) -0.004(7)
C5_7 0.034(9) 0.046(8) 0.039(7) 0.017(6) 0.003(6) 0.011(6)
C6_7 0.054(9) 0.036(7) 0.051(8) 0.019(6) 0.004(6) 0.016(6)
C7_7 0.071(11) 0.026(7) 0.071(9) -0.002(6) 0.012(8) 0.001(7)
C8_7 0.094(14) 0.062(10) 0.129(15) -0.002(9) 0.053(11) -0.002(9)
C9_7 0.099(14) 0.055(10) 0.110(13) -0.010(9) -0.037(11) 0.007(9)
C10_7 0.132(16) 0.036(8) 0.084(11) 0.025(7) 0.014(10) 0.005(8)
S1_8 0.059(2) 0.0376(14) 0.0479(15) 0.0081(11) 0.0043(13) 0.0016(13)
O1_8 0.060(3) 0.040(2) 0.054(3) 0.007(2) 0.005(2) -0.005(2)
O2_8 0.058(3) 0.038(2) 0.047(2) 0.0057(19) 0.004(2) 0.001(2)
O3_8 0.057(4) 0.037(3) 0.050(3) 0.008(3) 0.003(3) -0.002(3)
C1_8 0.060(3) 0.039(2) 0.055(2) 0.0074(19) 0.0037(19) -0.003(2)
C2_8 0.061(3) 0.040(2) 0.058(3) 0.007(2) 0.003(2) -0.004(2)
C3_8 0.064(3) 0.041(2) 0.062(3) 0.006(2) 0.002(2) -0.005(2)
C4_8 0.066(3) 0.042(2) 0.065(3) 0.004(2) 0.000(2) -0.004(2)
C5_8 0.063(3) 0.041(2) 0.059(2) 0.006(2) 0.001(2) -0.003(2)
C6_8 0.061(2) 0.0393(18) 0.054(2) 0.0071(17) 0.0033(17) -0.0011(17)
C7_8 0.073(3) 0.047(2) 0.074(3) 0.000(2) -0.002(2) -0.007(2)
C8_8 0.082(5) 0.055(4) 0.086(4) 0.003(4) 0.002(4) -0.017(4)
C9_8 0.078(5) 0.056(4) 0.084(4) -0.012(4) -0.006(4) -0.005(4)
C10_8 0.078(4) 0.053(4) 0.083(4) -0.007(4) -0.010(4) -0.007(4)
S1_9 0.053(2) 0.0418(18) 0.051(2) 0.0160(16) 0.0141(16) 0.0018(16)
O1_9 0.073(7) 0.034(4) 0.040(5) 0.010(4) 0.008(4) -0.011(4)
O2_9 0.067(7) 0.047(5) 0.034(4) 0.008(4) 0.008(4) -0.002(4)
O3_9 0.093(8) 0.036(5) 0.055(5) 0.018(4) 0.014(5) 0.007(5)
C1_9 0.063(10) 0.038(7) 0.034(8) 0.010(6) -0.018(7) 0.002(7)
C2_9 0.083(11) 0.032(7) 0.040(8) 0.017(6) 0.019(7) 0.008(7)
C3_9 0.068(11) 0.068(9) 0.034(8) 0.020(6) 0.001(7) 0.009(7)
C4_9 0.100(13) 0.095(11) 0.017(7) 0.021(7) 0.006(7) 0.017(10)
C5_9 0.051(10) 0.058(8) 0.038(8) 0.013(6) 0.012(7) 0.009(7)
C6_9 0.068(10) 0.030(7) 0.041(8) 0.014(6) 0.013(7) 0.008(6)
C7_9 0.071(13) 0.117(14) 0.047(9) -0.003(9) 0.008(8) -0.001(10)
C8_9 0.105(17) 0.21(2) 0.064(11) 0.041(12) -0.019(10) 0.073(16)
C9_9 0.118(17) 0.181(19) 0.042(9) 0.001(11) 0.009(10) 0.023(14)
C10_9 0.113(17) 0.19(2) 0.045(10) 0.010(11) 0.012(10) -0.003(14)
N1_11 0.068(9) 0.043(7) 0.065(7) -0.008(6) 0.009(6) 0.005(6)
N2_11 0.065(9) 0.049(7) 0.050(7) 0.004(5) 0.008(6) -0.003(6)
N3_11 0.073(10) 0.035(6) 0.070(8) -0.002(5) 0.019(7) -0.018(6)
N4_11 0.085(10) 0.039(7) 0.062(7) 0.010(5) 0.013(7) -0.015(6)
N5_11 0.071(9) 0.031(6) 0.059(7) 0.008(5) 0.012(6) 0.008(5)
N6_11 0.079(10) 0.069(8) 0.032(6) 0.013(6) 0.011(6) -0.001(7)
C1_11 0.047(10) 0.039(8) 0.054(8) 0.004(6) -0.016(7) -0.001(7)
C2_11 0.053(11) 0.039(8) 0.077(10) 0.014(7) 0.000(8) -0.008(7)
C3_11 0.044(10) 0.054(9) 0.069(9) 0.012(7) 0.001(7) -0.003(7)
C4_11 0.061(11) 0.038(8) 0.071(9) 0.024(7) -0.011(8) -0.019(7)
C5_11 0.085(13) 0.066(10) 0.076(10) 0.026(8) -0.004(9) 0.001(9)
C6_11 0.095(15) 0.071(11) 0.119(14) 0.037(10) -0.022(11) -0.008(10)
C7_11 0.068(13) 0.075(11) 0.106(13) 0.039(9) -0.006(10) -0.015(9)
C8_11 0.058(11) 0.056(9) 0.071(9) 0.026(7) 0.003(8) 0.001(8)
C9_11 0.040(10) 0.049(9) 0.083(10) 0.035(8) 0.005(7) -0.001(7)
C10_11 0.059(11) 0.046(8) 0.064(9) 0.022(7) -0.003(7) -0.008(7)
N1_12 0.054(9) 0.034(6) 0.058(7) 0.008(5) 0.025(6) 0.013(6)
N2_12 0.038(7) 0.054(7) 0.050(6) 0.014(5) 0.015(5) 0.001(6)
N3_12 0.054(9) 0.025(6) 0.074(7) 0.014(5) 0.022(6) -0.001(6)
N4_12 0.060(9) 0.035(7) 0.083(8) 0.007(5) 0.012(6) -0.013(6)
N5_12 0.066(9) 0.027(6) 0.064(7) 0.000(5) 0.021(6) 0.002(5)
N6_12 0.050(9) 0.059(8) 0.051(7) 0.000(5) 0.014(6) -0.003(6)
C1_12 0.044(11) 0.048(9) 0.090(10) 0.016(7) 0.027(8) 0.003(7)
C2_12 0.043(10) 0.022(7) 0.111(11) 0.017(7) 0.035(8) -0.002(7)
C3_12 0.058(10) 0.027(7) 0.082(10) -0.005(6) 0.026(8) 0.006(7)
C4_12 0.051(11) 0.045(9) 0.094(11) 0.011(7) 0.028(8) 0.014(8)
C5_12 0.067(13) 0.044(9) 0.142(15) 0.017(9) 0.033(11) -0.003(9)
C6_12 0.059(13) 0.077(12) 0.174(18) 0.007(11) 0.042(12) 0.023(10)
C7_12 0.087(14) 0.014(8) 0.190(18) -0.003(9) 0.054(12) -0.018(8)
C8_12 0.032(10) 0.035(8) 0.116(12) 0.007(7) 0.033(8) -0.003(7)
C9_12 0.063(11) 0.028(8) 0.083(10) 0.005(6) 0.025(8) -0.001(7)
C10_12 0.058(10) 0.033(7) 0.059(8) -0.004(6) 0.015(7) 0.002(7)
O1_13 0.095(9) 0.054(6) 0.127(10) 0.037(6) 0.014(7) -0.014(6)
N1_13 0.078(9) 0.051(7) 0.049(7) 0.016(6) 0.023(6) 0.008(6)
C1_13 0.116(18) 0.071(13) 0.126(17) 0.040(11) 0.009(13) -0.012(11)
C2_13 0.36(4) 0.132(19) 0.095(16) 0.040(14) 0.06(2) -0.08(2)
C3_13 0.115(16) 0.077(11) 0.090(12) 0.025(9) 0.021(10) -0.006(10)
S1_10 0.0518(19) 0.0424(15) 0.0384(14) 0.0067(11) 0.0102(12) 0.0043(13)
O1_10 0.054(3) 0.044(3) 0.042(2) 0.007(2) 0.015(2) 0.007(2)
O2_10 0.053(3) 0.042(2) 0.038(2) 0.0061(19) 0.010(2) 0.003(2)
O3_10 0.050(4) 0.046(3) 0.040(3) 0.006(3) 0.013(3) 0.007(3)
C1_10 0.053(3) 0.047(2) 0.041(2) 0.0068(19) 0.014(2) 0.0074(19)
C2_10 0.054(3) 0.050(2) 0.042(2) 0.007(2) 0.013(2) 0.009(2)
C3_10 0.056(3) 0.054(3) 0.042(2) 0.007(2) 0.013(2) 0.011(2)
C4_10 0.058(3) 0.057(2) 0.043(2) 0.006(2) 0.012(2) 0.013(2)
C5_10 0.056(3) 0.052(2) 0.041(2) 0.006(2) 0.013(2) 0.010(2)
C6_10 0.053(2) 0.0469(19) 0.0398(18) 0.0066(16) 0.0123(17) 0.0070(17)
C7_10 0.062(3) 0.066(3) 0.045(2) 0.002(2) 0.011(3) 0.016(3)
C8_10 0.063(5) 0.066(5) 0.044(3) -0.001(4) 0.010(4) 0.016(4)
C9_10 0.064(5) 0.070(4) 0.047(4) 0.000(4) 0.011(4) 0.017(4)
C10_10 0.063(4) 0.070(5) 0.048(4) -0.002(4) 0.009(4) 0.018(4)
C9A_10 0.064(5) 0.070(4) 0.047(4) 0.000(4) 0.011(4) 0.017(4)
C10A_10 0.063(4) 0.070(5) 0.048(4) -0.002(4) 0.009(4) 0.018(4)
C8A_10 0.063(5) 0.066(5) 0.044(3) -0.001(4) 0.010(4) 0.016(4)

loop_
_atom_type_symbol
_atom_type_description
_atom_type_scat_dispersion_real
_atom_type_scat_dispersion_imag
_atom_type_scat_source
C C 0.0181 0.0091 'International Tables Vol C Tables 4.2.6.8 and 6.1.1.4'
Co Co -2.3653 3.6143 'International Tables Vol C Tables 4.2.6.8 and 6.1.1.4'
H H 0.0000 0.0000 'International Tables Vol C Tables 4.2.6.8 and 6.1.1.4'
N N 0.0311 0.0180 'International Tables Vol C Tables 4.2.6.8 and 6.1.1.4'
O O 0.0492 0.0322 'International Tables Vol C Tables 4.2.6.8 and 6.1.1.4'
S S 0.3331 0.5567 'International Tables Vol C Tables 4.2.6.8 and 6.1.1.4'

loop_
_exptl_crystal_face_index_h
_exptl_crystal_face_index_k
_exptl_crystal_face_index_l
_exptl_crystal_face_perp_dist
-3.00 3.00 2.00 0.0530
-1.00 -1.00 0.00 0.1180
-1.00 0.00 2.00 0.0800
-1.00 3.00 0.00 0.0730
0.00 3.00 1.00 0.0820
0.00 -3.00 -1.00 0.1110
0.00 0.00 1.00 0.0200
0.00 0.00 -1.00 0.0200
0.00 -1.00 1.00 0.0990
1.00 3.00 -1.00 0.0660
1.00 -1.00 0.00 0.0480
2.00 3.00 1.00 0.0500
3.00 1.00 3.00 0.0530

loop_
_geom_angle_atom_site_label_1
_geom_angle_atom_site_label_2
_geom_angle_atom_site_label_3
_geom_angle
_geom_angle_site_symmetry_1
_geom_angle_site_symmetry_3
_geom_angle_publ_flag
O1_1 Co1 O1 80.3(3) . . ?
O1_1 Co1 O1_2 85.7(3) . . ?
O2_1 Co1 O1 164.9(3) . . ?
O2_1 Co1 O1_1 89.5(3) . . ?
O2_1 Co1 O1_2 86.4(3) . . ?
O1_2 Co1 O1 81.8(3) . . ?
N5_11 Co1 O1 92.7(4) 2_676 . ?
N5_11 Co1 O1_1 170.2(4) 2_676 . ?
N5_11 Co1 O2_1 95.9(4) 2_676 . ?
N5_11 Co1 O1_2 86.5(4) 2_676 . ?
N5_11 Co1 N2_12 100.4(4) 2_676 2_676 ?
N2_12 Co1 O1 92.1(3) 2_676 . ?
N2_12 Co1 O1_1 86.9(4) 2_676 . ?
N2_12 Co1 O2_1 98.5(3) 2_676 . ?
N2_12 Co1 O1_2 171.1(4) 2_676 . ?
O1_2 Co2 O1 81.0(3) . . ?
O1_2 Co2 O2_2 90.4(3) . . ?
O2_2 Co2 O1 167.8(3) . . ?
O1_3 Co2 O1 82.4(3) . . ?
O1_3 Co2 O1_2 88.9(3) . . ?
O1_3 Co2 O2_2 88.8(3) . . ?
N6_6 Co2 O1 92.2(4) . . ?
N6_6 Co2 O1_2 172.9(4) . . ?
N6_6 Co2 O2_2 95.9(4) . . ?
N6_6 Co2 O1_3 88.0(4) . . ?
N6_6 Co2 N6_11 95.2(4) . 2_676 ?
N6_11 Co2 O1 92.2(4) 2_676 . ?
N6_11 Co2 O1_2 87.2(3) 2_676 . ?
N6_11 Co2 O2_2 96.1(4) 2_676 . ?
N6_11 Co2 O1_3 173.8(4) 2_676 . ?
O1_3 Co3 O1 81.4(3) . . ?
O2_3 Co3 O1 162.3(3) . . ?
O2_3 Co3 O1_3 86.2(3) . . ?
O2_3 Co3 O1_4 86.4(3) . . ?
O1_4 Co3 O1 80.6(3) . . ?
O1_4 Co3 O1_3 88.1(3) . . ?
N2_5 Co3 O1 90.3(3) . . ?
N2_5 Co3 O1_3 170.2(4) . . ?
N2_5 Co3 O2_3 100.7(3) . . ?
N2_5 Co3 O1_4 85.5(3) . . ?
N5_6 Co3 O1 91.7(4) . . ?
N5_6 Co3 O1_3 87.2(4) . . ?
N5_6 Co3 O2_3 100.3(4) . . ?
N5_6 Co3 O1_4 171.6(4) . . ?
N5_6 Co3 N2_5 98.2(4) . . ?
O1_1 Co4 O1 80.3(3) . . ?
O1_1 Co4 O2_4 88.5(3) . . ?
O1_4 Co4 O1 82.3(3) . . ?
O1_4 Co4 O1_1 89.6(3) . . ?
O1_4 Co4 O2_4 87.1(3) . . ?
O1_4 Co4 N1_12 174.1(4) . 2_676 ?
O2_4 Co4 O1 164.6(3) . . ?
N1_5 Co4 O1 91.8(4) . . ?
N1_5 Co4 O1_1 171.3(4) . . ?
N1_5 Co4 O1_4 85.7(4) . . ?
N1_5 Co4 O2_4 98.6(4) . . ?
N1_5 Co4 N1_12 98.2(4) . 2_676 ?
N1_12 Co4 O1 93.1(4) 2_676 . ?
N1_12 Co4 O1_1 86.0(3) 2_676 . ?
N1_12 Co4 O2_4 96.6(4) 2_676 . ?
N4_5 Co5 O2 92.7(3) . . ?
N4_5 Co5 N2_6 95.0(4) . . ?
N4_5 Co5 O1_7 86.9(4) . . ?
N4_5 Co5 O2_7 97.3(4) . . ?
N4_5 Co5 O1_8 174.8(4) . . ?
N2_6 Co5 O2 90.4(3) . . ?
N2_6 Co5 O1_7 172.5(4) . . ?
N2_6 Co5 O2_7 99.7(4) . . ?
N2_6 Co5 O1_8 85.6(4) . . ?
O1_7 Co5 O2 82.2(3) . . ?
O2_7 Co5 O2 165.0(3) . . ?
O2_7 Co5 O1_7 87.3(3) . . ?
O1_8 Co5 O2 82.1(3) . . ?
O1_8 Co5 O1_7 91.9(3) . . ?
O1_8 Co5 O2_7 87.7(3) . . ?
N1_6 Co6 O2 90.0(4) . . ?
N1_6 Co6 O1_8 86.7(4) . . ?
N1_6 Co6 O2_8 99.5(4) . . ?
N1_6 Co6 O1_9 169.5(4) . . ?
N1_6 Co6 N6_12 99.1(4) . . ?
O1_8 Co6 O2 81.0(3) . . ?
O1_8 Co6 O1_9 86.8(3) . . ?
O2_8 Co6 O2 163.4(3) . . ?
O2_8 Co6 O1_8 86.0(3) . . ?
O2_8 Co6 O1_9 88.1(3) . . ?
O2_8 Co6 N6_12 98.1(4) . . ?
O1_9 Co6 O2 80.9(3) . . ?
N6_12 Co6 O2 93.7(4) . . ?
N6_12 Co6 O1_8 172.2(4) . . ?
N6_12 Co6 O1_9 86.7(3) . . ?
O1_9 Co7 O2 82.4(3) . . ?
O2_9 Co7 O2 166.8(3) . . ?
O2_9 Co7 O1_9 88.0(3) . . ?
O2_9 Co7 N2_11 96.2(4) . . ?
O2_9 Co7 N5_12 95.5(4) . . ?
O2_9 Co7 O1_10 88.9(3) . . ?
N2_11 Co7 O2 92.3(4) . . ?
N2_11 Co7 O1_9 172.2(4) . . ?
N2_11 Co7 O1_10 86.9(4) . . ?
N5_12 Co7 O2 93.0(4) . . ?
N5_12 Co7 O1_9 87.2(4) . . ?
N5_12 Co7 N2_11 98.9(4) . . ?
N5_12 Co7 O1_10 172.3(4) . . ?
O1_10 Co7 O2 81.6(3) . . ?
O1_10 Co7 O1_9 86.6(3) . . ?
N5_5 Co8 O2 90.7(4) . . ?
N5_5 Co8 O1_7 88.4(4) . . ?
N5_5 Co8 O1_10 169.5(4) . . ?
N5_5 Co8 O2_10 101.4(4) . . ?
O1_7 Co8 O2 82.9(3) . . ?
O1_7 Co8 O1_10 86.7(3) . . ?
O1_7 Co8 O2_10 87.8(3) . . ?
N1_11 Co8 O2 92.8(4) . . ?
N1_11 Co8 N5_5 97.3(4) . . ?
N1_11 Co8 O1_7 172.9(4) . . ?
N1_11 Co8 O1_10 87.0(4) . . ?
N1_11 Co8 O2_10 95.1(4) . . ?
O1_10 Co8 O2 79.4(3) . . ?
O1_10 Co8 O2_10 87.7(3) . . ?
O2_10 Co8 O2 164.5(3) . . ?
Co1 O1 Co2 86.6(3) . . ?
Co1 O1 Co3 153.8(4) . . ?
Co1 O1 Co4 88.0(3) . . ?
Co1 O1 H1 105.3(9) . . ?
Co2 O1 H1 103.7(10) . . ?
Co3 O1 Co2 85.4(3) . . ?
Co3 O1 H1 100.8(9) . . ?
Co4 O1 Co2 150.3(4) . . ?
Co4 O1 Co3 86.7(3) . . ?
Co4 O1 H1 105.9(10) . . ?
Co5 O2 Co6 87.1(2) . . ?
Co5 O2 Co8 85.5(2) . . ?
Co5 O2 H2 102.9(9) . . ?
Co6 O2 H2 103.5(9) . . ?
Co7 O2 Co5 151.0(4) . . ?
Co7 O2 Co6 86.5(2) . . ?
Co7 O2 Co8 87.4(2) . . ?
Co7 O2 H2 106.1(9) . . ?
Co8 O2 Co6 152.7(3) . . ?
Co8 O2 H2 103.8(9) . . ?
O2_1 S1_1 C6_1 108.4(5) . . ?
O2_1 S1_1 C2_2 109.4(5) . . ?
O3_1 S1_1 O2_1 115.0(4) . . ?
O3_1 S1_1 C6_1 106.6(5) . . ?
O3_1 S1_1 C2_2 108.5(6) . . ?
C2_2 S1_1 C6_1 108.9(6) . . ?
Co4 O1_1 Co1 91.7(3) . . ?
C1_1 O1_1 Co1 129.7(7) . . ?
C1_1 O1_1 Co4 135.2(8) . . ?
S1_1 O2_1 Co1 120.5(4) . . ?
O1_1 C1_1 C2_1 123.0(11) . . ?
O1_1 C1_1 C6_1 126.5(11) . . ?
C2_1 C1_1 C6_1 110.5(11) . . ?
C1_1 C2_1 S1_4 120.2(9) . . ?
C3_1 C2_1 C1_1 124.3(11) . . ?
C3_1 C2_1 S1_4 115.4(10) . . ?
C2_1 C3_1 H3_1 117.9 . . ?
C2_1 C3_1 C4_1 124.2(13) . . ?
C4_1 C3_1 H3_1 117.9 . . ?
C3_1 C4_1 C7_1 123.1(14) . . ?
C5_1 C4_1 C3_1 116.1(12) . . ?
C5_1 C4_1 C7_1 120.7(12) . . ?
C4_1 C5_1 H5_1 119.2 . . ?
C4_1 C5_1 C6_1 121.7(12) . . ?
C6_1 C5_1 H5_1 119.2 . . ?
C1_1 C6_1 S1_1 121.7(9) . . ?
C1_1 C6_1 C5_1 122.9(12) . . ?
C5_1 C6_1 S1_1 115.3(9) . . ?
C4_1 C7_1 C9_1 106.7(13) . . ?
C8_1 C7_1 C4_1 111.0(13) . . ?
C8_1 C7_1 C9_1 105.4(14) . . ?
C10_1 C7_1 C4_1 112.3(14) . . ?
C10_1 C7_1 C8_1 117.9(17) . . ?
C10_1 C7_1 C9_1 102.3(16) . . ?
C7_1 C8_1 H8A_1 109.5 . . ?
C7_1 C8_1 H8B_1 109.5 . . ?
C7_1 C8_1 H8C_1 109.5 . . ?
H8A_1 C8_1 H8B_1 109.5 . . ?
H8A_1 C8_1 H8C_1 109.5 . . ?
H8B_1 C8_1 H8C_1 109.5 . . ?
C7_1 C9_1 H9A_1 109.5 . . ?
C7_1 C9_1 H9B_1 109.5 . . ?
C7_1 C9_1 H9C_1 109.5 . . ?
H9A_1 C9_1 H9B_1 109.5 . . ?
H9A_1 C9_1 H9C_1 109.5 . . ?
H9B_1 C9_1 H9C_1 109.5 . . ?
C7_1 C10_1 H10A_1 109.5 . . ?
C7_1 C10_1 H10B_1 109.5 . . ?
C7_1 C10_1 H10C_1 109.5 . . ?
H10A_1 C10_1 H10B_1 109.5 . . ?
H10A_1 C10_1 H10C_1 109.5 . . ?
H10B_1 C10_1 H10C_1 109.5 . . ?
O2_2 S1_2 C6_2 109.8(6) . . ?
O2_2 S1_2 C2_3 109.1(6) . . ?
O3_2 S1_2 O2_2 115.1(5) . . ?
O3_2 S1_2 C6_2 108.4(6) . . ?
O3_2 S1_2 C2_3 106.4(6) . . ?
C2_3 S1_2 C6_2 107.7(6) . . ?
Co2 O1_2 Co1 90.5(3) . . ?
C1_2 O1_2 Co1 134.5(8) . . ?
C1_2 O1_2 Co2 131.6(8) . . ?
S1_2 O2_2 Co2 118.9(5) . . ?
O1_2 C1_2 C2_2 122.6(13) . . ?
O1_2 C1_2 C6_2 124.1(11) . . ?
C2_2 C1_2 C6_2 113.3(11) . . ?
C1_2 C2_2 S1_1 122.2(10) . . ?
C3_2 C2_2 S1_1 115.6(10) . . ?
C3_2 C2_2 C1_2 122.1(13) . . ?
C2_2 C3_2 H3_2 119.0 . . ?
C4_2 C3_2 C2_2 122.1(12) . . ?
C4_2 C3_2 H3_2 119.0 . . ?
C6_2 C5_2 H5_2 117.6 . . ?
C6_2 C5_2 C4_2 124.8(13) . . ?
C4_2 C5_2 H5_2 117.6 . . ?
C1_2 C6_2 S1_2 122.4(9) . . ?
C5_2 C6_2 S1_2 115.6(11) . . ?
C5_2 C6_2 C1_2 122.0(11) . . ?
C3_2 C4_2 C7_2 123.6(9) . . ?
C5_2 C4_2 C3_2 115.2(10) . . ?
C5_2 C4_2 C7_2 120.6(9) . . ?
C8_2 C7_2 C4_2 109.5 . . ?
C9_2 C7_2 C4_2 109.4 . . ?
C9_2 C7_2 C8_2 109.5 . . ?
C9_2 C7_2 C10_2 109.4 . . ?
C10_2 C7_2 C4_2 109.4 . . ?
C10_2 C7_2 C8_2 109.5 . . ?
C7_2 C8_2 H8A_2 109.5 . . ?
C7_2 C8_2 H8B_2 109.5 . . ?
C7_2 C8_2 H8C_2 109.5 . . ?
H8A_2 C8_2 H8B_2 109.5 . . ?
H8A_2 C8_2 H8C_2 109.5 . . ?
H8B_2 C8_2 H8C_2 109.5 . . ?
C7_2 C9_2 H9A_2 109.5 . . ?
C7_2 C9_2 H9B_2 109.5 . . ?
C7_2 C9_2 H9C_2 109.5 . . ?
H9A_2 C9_2 H9B_2 109.5 . . ?
H9A_2 C9_2 H9C_2 109.5 . . ?
H9B_2 C9_2 H9C_2 109.5 . . ?
C7_2 C10_2 H10A_2 109.5 . . ?
C7_2 C10_2 H10B_2 109.5 . . ?
C7_2 C10_2 H10C_2 109.5 . . ?
H10A_2 C10_2 H10B_2 109.5 . . ?
H10A_2 C10_2 H10C_2 109.5 . . ?
H10B_2 C10_2 H10C_2 109.5 . . ?
O2_3 S1_3 C6_3 109.8(6) . . ?
O2_3 S1_3 C2_4 108.9(6) . . ?
O3_3 S1_3 O2_3 116.9(5) . . ?
O3_3 S1_3 C6_3 106.2(6) . . ?
O3_3 S1_3 C2_4 107.3(6) . . ?
C6_3 S1_3 C2_4 107.3(6) . . ?
Co2 O1_3 Co3 91.1(3) . . ?
C1_3 O1_3 Co2 132.0(8) . . ?
C1_3 O1_3 Co3 134.2(8) . . ?
S1_3 O2_3 Co3 122.2(4) . . ?
O1_3 C1_3 C2_3 123.7(10) . . ?
O1_3 C1_3 C6_3 122.5(13) . . ?
C6_3 C1_3 C2_3 113.7(11) . . ?
C1_3 C2_3 S1_2 121.6(9) . . ?
C3_3 C2_3 S1_2 115.8(11) . . ?
C3_3 C2_3 C1_3 122.6(11) . . ?
C2_3 C3_3 H3_3 118.3 . . ?
C2_3 C3_3 C4_3 123.5(13) . . ?
C4_3 C3_3 H3_3 118.3 . . ?
C3_3 C4_3 C5_3 114.3(13) . . ?
C3_3 C4_3 C7_3 125.1(14) . . ?
C5_3 C4_3 C7_3 120.5(13) . . ?
C4_3 C5_3 H5_3 118.0 . . ?
C6_3 C5_3 C4_3 123.9(13) . . ?
C6_3 C5_3 H5_3 118.0 . . ?
C1_3 C6_3 S1_3 122.1(10) . . ?
C5_3 C6_3 S1_3 116.0(11) . . ?
C5_3 C6_3 C1_3 121.8(13) . . ?
C4_3 C7_3 C9_3 106.8(14) . . ?
C8_3 C7_3 C4_3 111.2(13) . . ?
C8_3 C7_3 C9_3 105.8(16) . . ?
C8_3 C7_3 C10_3 111.0(16) . . ?
C10_3 C7_3 C4_3 110.3(13) . . ?
C10_3 C7_3 C9_3 111.6(15) . . ?
C7_3 C8_3 H8A_3 109.5 . . ?
C7_3 C8_3 H8B_3 109.5 . . ?
C7_3 C8_3 H8C_3 109.5 . . ?
H8A_3 C8_3 H8B_3 109.5 . . ?
H8A_3 C8_3 H8C_3 109.5 . . ?
H8B_3 C8_3 H8C_3 109.5 . . ?
C7_3 C9_3 H9A_3 109.5 . . ?
C7_3 C9_3 H9B_3 109.5 . . ?
C7_3 C9_3 H9C_3 109.5 . . ?
H9A_3 C9_3 H9B_3 109.5 . . ?
H9A_3 C9_3 H9C_3 109.5 . . ?
H9B_3 C9_3 H9C_3 109.5 . . ?
C7_3 C10_3 H10A_3 109.5 . . ?
C7_3 C10_3 H10B_3 109.5 . . ?
C7_3 C10_3 H10C_3 109.5 . . ?
H10A_3 C10_3 H10B_3 109.5 . . ?
H10A_3 C10_3 H10C_3 109.5 . . ?
H10B_3 C10_3 H10C_3 109.5 . . ?
O2_4 S1_4 C2_1 110.7(5) . . ?
O2_4 S1_4 C6_4 108.6(5) . . ?
O3_4 S1_4 C2_1 107.1(6) . . ?
O3_4 S1_4 O2_4 115.0(5) . . ?
O3_4 S1_4 C6_4 106.3(6) . . ?
C6_4 S1_4 C2_1 109.0(6) . . ?
Co4 O1_4 Co3 92.1(3) . . ?
C1_4 O1_4 Co3 132.9(7) . . ?
C1_4 O1_4 Co4 134.6(8) . . ?
S1_4 O2_4 Co4 119.2(5) . . ?
O1_4 C1_4 C2_4 125.1(12) . . ?
O1_4 C1_4 C6_4 122.5(11) . . ?
C2_4 C1_4 C6_4 112.4(12) . . ?
C1_4 C2_4 S1_3 121.9(11) . . ?
C3_4 C2_4 S1_3 114.8(9) . . ?
C3_4 C2_4 C1_4 123.2(12) . . ?
C2_4 C3_4 H3_4 118.8 . . ?
C2_4 C3_4 C4_4 122.5(10) . . ?
C4_4 C3_4 H3_4 118.8 . . ?
C6_4 C5_4 H5_4 119.5 . . ?
C6_4 C5_4 C4_4 121.0(13) . . ?
C4_4 C5_4 H5_4 119.5 . . ?
C1_4 C6_4 S1_4 121.6(9) . . ?
C5_4 C6_4 S1_4 114.4(10) . . ?
C5_4 C6_4 C1_4 123.9(11) . . ?
C3_4 C4_4 C7_4 118.9(7) . . ?
C5_4 C4_4 C3_4 116.2(9) . . ?
C5_4 C4_4 C7_4 124.8(9) . . ?
C4_4 C7_4 C8_4 109.5 . . ?
C4_4 C7_4 C9_4 109.5 . . ?
C4_4 C7_4 C10_4 109.5 . . ?
C8_4 C7_4 C9_4 109.5 . . ?
C10_4 C7_4 C8_4 109.5 . . ?
C10_4 C7_4 C9_4 109.4 . . ?
C7_4 C8_4 H8A_4 109.5 . . ?
C7_4 C8_4 H8B_4 109.5 . . ?
C7_4 C8_4 H8C_4 109.5 . . ?
H8A_4 C8_4 H8B_4 109.5 . . ?
H8A_4 C8_4 H8C_4 109.5 . . ?
H8B_4 C8_4 H8C_4 109.5 . . ?
C7_4 C9_4 H9A_4 109.5 . . ?
C7_4 C9_4 H9B_4 109.5 . . ?
C7_4 C9_4 H9C_4 109.5 . . ?
H9A_4 C9_4 H9B_4 109.5 . . ?
H9A_4 C9_4 H9C_4 109.5 . . ?
H9B_4 C9_4 H9C_4 109.5 . . ?
C7_4 C10_4 H10A_4 109.5 . . ?
C7_4 C10_4 H10B_4 109.5 . . ?
C7_4 C10_4 H10C_4 109.5 . . ?
H10A_4 C10_4 H10B_4 109.5 . . ?
H10A_4 C10_4 H10C_4 109.5 . . ?
H10B_4 C10_4 H10C_4 109.5 . . ?
N2_5 N1_5 Co4 114.0(9) . . ?
N2_5 N1_5 C1_5 105.8(10) . . ?
C1_5 N1_5 Co4 139.7(10) . . ?
N1_5 N2_5 Co3 114.1(8) . . ?
N3_5 N2_5 Co3 135.6(9) . . ?
N3_5 N2_5 N1_5 110.0(10) . . ?
N2_5 N3_5 C2_5 108.8(10) . . ?
N5_5 N4_5 Co5 111.8(7) . . ?
C10_5 N4_5 Co5 138.7(9) . . ?
C10_5 N4_5 N5_5 109.4(10) . . ?
N4_5 N5_5 Co8 113.5(8) . . ?
N6_5 N5_5 Co8 140.3(9) . . ?
N6_5 N5_5 N4_5 106.2(10) . . ?
N5_5 N6_5 C9_5 108.1(11) . . ?
N1_5 C1_5 H1_5 125.3 . . ?
C2_5 C1_5 N1_5 109.4(12) . . ?
C2_5 C1_5 H1_5 125.3 . . ?
N3_5 C2_5 C4_5 124.5(12) . . ?
C1_5 C2_5 N3_5 106.1(11) . . ?
C1_5 C2_5 C4_5 129.4(14) . . ?
C4_5 C3_5 H3_5 119.9 . . ?
C4_5 C3_5 C8_5 120.2(13) . . ?
C8_5 C3_5 H3_5 119.9 . . ?
C3_5 C4_5 C2_5 121.1(13) . . ?
C3_5 C4_5 C5_5 117.3(12) . . ?
C5_5 C4_5 C2_5 121.5(12) . . ?
C4_5 C5_5 H5_5 118.6 . . ?
C6_5 C5_5 C4_5 122.8(14) . . ?
C6_5 C5_5 H5_5 118.6 . . ?
C5_5 C6_5 H6_5 120.8 . . ?
C5_5 C6_5 C7_5 118.4(16) . . ?
C7_5 C6_5 H6_5 120.8 . . ?
C6_5 C7_5 H7_5 119.0 . . ?
C8_5 C7_5 C6_5 121.9(13) . . ?
C8_5 C7_5 H7_5 119.0 . . ?
C3_5 C8_5 C9_5 119.8(13) . . ?
C7_5 C8_5 C3_5 119.3(12) . . ?
C7_5 C8_5 C9_5 120.7(12) . . ?
N6_5 C9_5 C8_5 125.9(13) . . ?
C10_5 C9_5 N6_5 105.8(10) . . ?
C10_5 C9_5 C8_5 128.2(12) . . ?
N4_5 C10_5 C9_5 110.5(10) . . ?
N4_5 C10_5 H10_5 124.7 . . ?
C9_5 C10_5 H10_5 124.7 . . ?
N2_6 N1_6 Co6 112.5(8) . . ?
C1_6 N1_6 Co6 137.3(9) . . ?
C1_6 N1_6 N2_6 110.1(10) . . ?
N1_6 N2_6 Co5 115.1(7) . . ?
N3_6 N2_6 Co5 136.1(9) . . ?
N3_6 N2_6 N1_6 108.3(10) . . ?
N2_6 N3_6 C2_6 107.7(10) . . ?
N5_6 N4_6 C9_6 104.7(10) . . ?
N4_6 N5_6 Co3 137.6(9) . . ?
N4_6 N5_6 N6_6 108.9(10) . . ?
N6_6 N5_6 Co3 112.9(7) . . ?
N5_6 N6_6 Co2 113.4(8) . . ?
C10_6 N6_6 Co2 137.9(9) . . ?
C10_6 N6_6 N5_6 108.0(10) . . ?
N1_6 C1_6 H1_6 126.7 . . ?
N1_6 C1_6 C2_6 106.7(12) . . ?
C2_6 C1_6 H1_6 126.7 . . ?
N3_6 C2_6 C4_6 126.5(11) . . ?
C1_6 C2_6 N3_6 107.1(11) . . ?
C1_6 C2_6 C4_6 126.2(12) . . ?
C4_6 C3_6 H3_6 120.0 . . ?
C4_6 C3_6 C8_6 120.0 . . ?
C8_6 C3_6 H3_6 120.0 . . ?
C3_6 C4_6 C2_6 118.3(7) . . ?
C3_6 C4_6 C5_6 120.0 . . ?
C5_6 C4_6 C2_6 121.7(7) . . ?
C4_6 C5_6 H5_6 120.0 . . ?
C6_6 C5_6 C4_6 120.0 . . ?
C6_6 C5_6 H5_6 120.0 . . ?
C5_6 C6_6 H6_6 120.0 . . ?
C5_6 C6_6 C7_6 120.0 . . ?
C7_6 C6_6 H6_6 120.0 . . ?
C6_6 C7_6 H7_6 120.0 . . ?
C8_6 C7_6 C6_6 120.0 . . ?
C8_6 C7_6 H7_6 120.0 . . ?
C3_6 C8_6 C9_6 121.5(7) . . ?
C7_6 C8_6 C3_6 120.0 . . ?
C7_6 C8_6 C9_6 118.5(7) . . ?
N4_6 C9_6 C8_6 121.9(10) . . ?
C10_6 C9_6 N4_6 110.6(12) . . ?
C10_6 C9_6 C8_6 127.4(13) . . ?
N6_6 C10_6 H10_6 126.1 . . ?
C9_6 C10_6 N6_6 107.8(13) . . ?
C9_6 C10_6 H10_6 126.1 . . ?
O2_7 S1_7 C6_7 111.2(5) . . ?
O2_7 S1_7 C2_8 110.7(5) . . ?
O3_7 S1_7 O2_7 115.5(5) . . ?
O3_7 S1_7 C6_7 107.1(5) . . ?
O3_7 S1_7 C2_8 106.8(5) . . ?
C2_8 S1_7 C6_7 104.8(6) . . ?
Co8 O1_7 Co5 90.9(3) . . ?
C1_7 O1_7 Co5 132.5(8) . . ?
C1_7 O1_7 Co8 135.4(8) . . ?
S1_7 O2_7 Co5 120.4(4) . . ?
O1_7 C1_7 C2_7 120.5(11) . . ?
O1_7 C1_7 C6_7 125.5(12) . . ?
C6_7 C1_7 C2_7 114.0(10) . . ?
C1_7 C2_7 C3_7 121.1(12) . . ?
C1_7 C2_7 S1_10 125.0(9) . . ?
C3_7 C2_7 S1_10 113.9(11) . . ?
C2_7 C3_7 H3_7 119.5 . . ?
C4_7 C3_7 C2_7 120.9(12) . . ?
C4_7 C3_7 H3_7 119.5 . . ?
C3_7 C4_7 C7_7 121.3(13) . . ?
C5_7 C4_7 C3_7 118.6(11) . . ?
C5_7 C4_7 C7_7 120.2(11) . . ?
C4_7 C5_7 H5_7 120.1 . . ?
C4_7 C5_7 C6_7 119.8(11) . . ?
C6_7 C5_7 H5_7 120.1 . . ?
C1_7 C6_7 S1_7 120.1(9) . . ?
C5_7 C6_7 S1_7 114.3(10) . . ?
C5_7 C6_7 C1_7 125.5(12) . . ?
C4_7 C7_7 C8_7 110.8(11) . . ?
C9_7 C7_7 C4_7 108.7(11) . . ?
C9_7 C7_7 C8_7 109.7(12) . . ?
C10_7 C7_7 C4_7 109.3(10) . . ?
C10_7 C7_7 C8_7 108.0(12) . . ?
C10_7 C7_7 C9_7 110.2(12) . . ?
C7_7 C8_7 H8A_7 109.5 . . ?
C7_7 C8_7 H8B_7 109.5 . . ?
C7_7 C8_7 H8C_7 109.5 . . ?
H8A_7 C8_7 H8B_7 109.5 . . ?
H8A_7 C8_7 H8C_7 109.5 . . ?
H8B_7 C8_7 H8C_7 109.5 . . ?
C7_7 C9_7 H9A_7 109.5 . . ?
C7_7 C9_7 H9B_7 109.5 . . ?
C7_7 C9_7 H9C_7 109.5 . . ?
H9A_7 C9_7 H9B_7 109.5 . . ?
H9A_7 C9_7 H9C_7 109.5 . . ?
H9B_7 C9_7 H9C_7 109.5 . . ?
C7_7 C10_7 H10A_7 109.5 . . ?
C7_7 C10_7 H10B_7 109.5 . . ?
C7_7 C10_7 H10C_7 109.5 . . ?
H10A_7 C10_7 H10B_7 109.5 . . ?
H10A_7 C10_7 H10C_7 109.5 . . ?
H10B_7 C10_7 H10C_7 109.5 . . ?
O2_8 S1_8 C6_8 108.4(5) . . ?
O2_8 S1_8 C2_9 109.2(5) . . ?
O3_8 S1_8 O2_8 116.5(5) . . ?
O3_8 S1_8 C6_8 108.7(5) . . ?
O3_8 S1_8 C2_9 106.7(6) . . ?
C6_8 S1_8 C2_9 107.1(6) . . ?
Co5 O1_8 Co6 92.2(3) . . ?
C1_8 O1_8 Co5 133.8(8) . . ?
C1_8 O1_8 Co6 133.8(8) . . ?
S1_8 O2_8 Co6 120.9(5) . . ?
O1_8 C1_8 C2_8 121.0(11) . . ?
O1_8 C1_8 C6_8 123.1(11) . . ?
C6_8 C1_8 C2_8 115.9(10) . . ?
C1_8 C2_8 S1_7 123.9(9) . . ?
C3_8 C2_8 S1_7 118.9(10) . . ?
C3_8 C2_8 C1_8 117.2(12) . . ?
C2_8 C3_8 H3_8 116.7 . . ?
C4_8 C3_8 C2_8 126.6(12) . . ?
C4_8 C3_8 H3_8 116.7 . . ?
C3_8 C4_8 C5_8 115.9(11) . . ?
C3_8 C4_8 C7_8 118.5(11) . . ?
C5_8 C4_8 C7_8 124.7(12) . . ?
C4_8 C5_8 H5_8 119.2 . . ?
C4_8 C5_8 C6_8 121.6(12) . . ?
C6_8 C5_8 H5_8 119.2 . . ?
C1_8 C6_8 S1_8 124.3(9) . . ?
C1_8 C6_8 C5_8 122.7(11) . . ?
C5_8 C6_8 S1_8 113.1(10) . . ?
C4_8 C7_8 C8_8 109.5(10) . . ?
C9_8 C7_8 C4_8 110.7(11) . . ?
C9_8 C7_8 C8_8 103.4(9) . . ?
C10_8 C7_8 C4_8 113.8(11) . . ?
C10_8 C7_8 C8_8 104.1(10) . . ?
C10_8 C7_8 C9_8 114.4(10) . . ?
C7_8 C8_8 H8A_8 109.5 . . ?
C7_8 C8_8 H8B_8 109.5 . . ?
C7_8 C8_8 H8C_8 109.5 . . ?
H8A_8 C8_8 H8B_8 109.5 . . ?
H8A_8 C8_8 H8C_8 109.5 . . ?
H8B_8 C8_8 H8C_8 109.5 . . ?
C7_8 C9_8 H9A_8 109.5 . . ?
C7_8 C9_8 H9B_8 109.5 . . ?
C7_8 C9_8 H9C_8 109.5 . . ?
H9A_8 C9_8 H9B_8 109.5 . . ?
H9A_8 C9_8 H9C_8 109.5 . . ?
H9B_8 C9_8 H9C_8 109.5 . . ?
C7_8 C10_8 H10A_8 109.5 . . ?
C7_8 C10_8 H10B_8 109.5 . . ?
C7_8 C10_8 H10C_8 109.5 . . ?
H10A_8 C10_8 H10B_8 109.5 . . ?
H10A_8 C10_8 H10C_8 109.5 . . ?
H10B_8 C10_8 H10C_8 109.5 . . ?
O2_9 S1_9 C6_9 109.3(5) . . ?
O2_9 S1_9 C2_10 109.7(5) . . ?
O3_9 S1_9 O2_9 117.5(5) . . ?
O3_9 S1_9 C6_9 105.5(5) . . ?
O3_9 S1_9 C2_10 106.5(5) . . ?
C6_9 S1_9 C2_10 107.9(5) . . ?
Co6 O1_9 Co7 89.2(3) . . ?
C1_9 O1_9 Co6 132.1(9) . . ?
C1_9 O1_9 Co7 133.2(8) . . ?
S1_9 O2_9 Co7 121.4(4) . . ?
O1_9 C1_9 C2_9 125.7(12) . . ?
O1_9 C1_9 C6_9 123.2(12) . . ?
C2_9 C1_9 C6_9 111.1(10) . . ?
C1_9 C2_9 S1_8 120.1(9) . . ?
C3_9 C2_9 S1_8 115.4(11) . . ?
C3_9 C2_9 C1_9 124.5(12) . . ?
C2_9 C3_9 H3_9 118.7 . . ?
C4_9 C3_9 C2_9 122.6(14) . . ?
C4_9 C3_9 H3_9 118.7 . . ?
C3_9 C4_9 C5_9 117.6(12) . . ?
C3_9 C4_9 C7_9 122.4(15) . . ?
C5_9 C4_9 C7_9 119.9(12) . . ?
C4_9 C5_9 H5_9 120.2 . . ?
C6_9 C5_9 C4_9 119.6(11) . . ?
C6_9 C5_9 H5_9 120.2 . . ?
C1_9 C6_9 S1_9 120.5(9) . . ?
C5_9 C6_9 S1_9 115.0(10) . . ?
C5_9 C6_9 C1_9 124.5(12) . . ?
C4_9 C7_9 C10_9 113.1(14) . . ?
C8_9 C7_9 C4_9 109.2(13) . . ?
C8_9 C7_9 C9_9 109.5(15) . . ?
C8_9 C7_9 C10_9 115.3(16) . . ?
C9_9 C7_9 C4_9 104.6(14) . . ?
C9_9 C7_9 C10_9 104.4(14) . . ?
C7_9 C8_9 H8A_9 109.5 . . ?
C7_9 C8_9 H8B_9 109.5 . . ?
C7_9 C8_9 H8C_9 109.5 . . ?
H8A_9 C8_9 H8B_9 109.5 . . ?
H8A_9 C8_9 H8C_9 109.5 . . ?
H8B_9 C8_9 H8C_9 109.5 . . ?
C7_9 C9_9 H9A_9 109.5 . . ?
C7_9 C9_9 H9B_9 109.5 . . ?
C7_9 C9_9 H9C_9 109.5 . . ?
H9A_9 C9_9 H9B_9 109.5 . . ?
H9A_9 C9_9 H9C_9 109.5 . . ?
H9B_9 C9_9 H9C_9 109.5 . . ?
C7_9 C10_9 H10A_9 109.5 . . ?
C7_9 C10_9 H10B_9 109.5 . . ?
C7_9 C10_9 H10C_9 109.5 . . ?
H10A_9 C10_9 H10B_9 109.5 . . ?
H10A_9 C10_9 H10C_9 109.5 . . ?
H10B_9 C10_9 H10C_9 109.5 . . ?
N2_11 N1_11 Co8 113.4(9) . . ?
C1_11 N1_11 Co8 141.9(10) . . ?
C1_11 N1_11 N2_11 104.7(10) . . ?
N1_11 N2_11 Co7 113.0(8) . . ?
N3_11 N2_11 Co7 138.2(10) . . ?
N3_11 N2_11 N1_11 108.8(11) . . ?
N2_11 N3_11 C2_11 108.4(11) . . ?
N5_11 N4_11 C9_11 107.9(10) . . ?
N4_11 N5_11 Co1 138.2(9) . 2_676 ?
N6_11 N5_11 Co1 114.1(8) . 2_676 ?
N6_11 N5_11 N4_11 107.4(10) . . ?
N5_11 N6_11 Co2 112.7(9) . 2_676 ?
C10_11 N6_11 Co2 138.6(10) . 2_676 ?
C10_11 N6_11 N5_11 108.7(11) . . ?
N1_11 C1_11 H1_11 124.0 . . ?
N1_11 C1_11 C2_11 112.0(12) . . ?
C2_11 C1_11 H1_11 124.0 . . ?
N3_11 C2_11 C4_11 127.9(12) . . ?
C1_11 C2_11 N3_11 106.0(11) . . ?
C1_11 C2_11 C4_11 126.0(13) . . ?
C4_11 C3_11 H3_11 120.0 . . ?
C4_11 C3_11 C8_11 120.0 . . ?
C8_11 C3_11 H3_11 120.0 . . ?
C3_11 C4_11 C2_11 119.6(9) . . ?
C5_11 C4_11 C2_11 120.4(9) . . ?
C5_11 C4_11 C3_11 120.0 . . ?
C4_11 C5_11 H5_11 120.0 . . ?
C4_11 C5_11 C6_11 120.0 . . ?
C6_11 C5_11 H5_11 120.0 . . ?
C5_11 C6_11 H6_11 120.0 . . ?
C7_11 C6_11 C5_11 120.0 . . ?
C7_11 C6_11 H6_11 120.0 . . ?
C6_11 C7_11 H7_11 120.0 . . ?
C6_11 C7_11 C8_11 120.0 . . ?
C8_11 C7_11 H7_11 120.0 . . ?
C3_11 C8_11 C9_11 120.2(9) . . ?
C7_11 C8_11 C3_11 120.0 . . ?
C7_11 C8_11 C9_11 119.8(9) . . ?
N4_11 C9_11 C8_11 122.8(11) . . ?
C10_11 C9_11 N4_11 106.4(11) . . ?
C10_11 C9_11 C8_11 130.7(13) . . ?
N6_11 C10_11 C9_11 109.5(13) . . ?
N6_11 C10_11 H10_11 125.2 . . ?
C9_11 C10_11 H10_11 125.2 . . ?
N2_12 N1_12 Co4 113.2(8) . 2_676 ?
C1_12 N1_12 Co4 138.5(9) . 2_676 ?
C1_12 N1_12 N2_12 108.0(10) . . ?
N1_12 N2_12 Co1 112.7(8) . 2_676 ?
N3_12 N2_12 Co1 139.5(9) . 2_676 ?
N3_12 N2_12 N1_12 107.8(9) . . ?
C2_12 N3_12 N2_12 108.8(9) . . ?
N5_12 N4_12 C9_12 106.1(10) . . ?
N4_12 N5_12 Co7 134.6(9) . . ?
N6_12 N5_12 Co7 115.4(8) . . ?
N6_12 N5_12 N4_12 110.0(10) . . ?
N5_12 N6_12 Co6 111.0(8) . . ?
C10_12 N6_12 Co6 140.1(10) . . ?
C10_12 N6_12 N5_12 108.8(11) . . ?
N1_12 C1_12 H1_12 125.8 . . ?
N1_12 C1_12 C2_12 108.3(12) . . ?
C2_12 C1_12 H1_12 125.8 . . ?
N3_12 C2_12 C1_12 107.0(11) . . ?
N3_12 C2_12 C4_12 126.2(11) . . ?
C1_12 C2_12 C4_12 126.7(13) . . ?
C4_12 C3_12 H3_12 120.0 . . ?
C8_12 C3_12 H3_12 120.0 . . ?
C8_12 C3_12 C4_12 120.0(13) . . ?
C3_12 C4_12 C2_12 118.4(13) . . ?
C5_12 C4_12 C2_12 121.4(12) . . ?
C5_12 C4_12 C3_12 120.1(13) . . ?
C4_12 C5_12 H5_12 120.4 . . ?
C6_12 C5_12 C4_12 119.2(14) . . ?
C6_12 C5_12 H5_12 120.4 . . ?
C5_12 C6_12 H6_12 119.7 . . ?
C5_12 C6_12 C7_12 120.5(16) . . ?
C7_12 C6_12 H6_12 119.7 . . ?
C6_12 C7_12 H7_12 119.4 . . ?
C8_12 C7_12 C6_12 121.1(14) . . ?
C8_12 C7_12 H7_12 119.4 . . ?
C3_12 C8_12 C7_12 118.9(12) . . ?
C3_12 C8_12 C9_12 122.0(13) . . ?
C7_12 C8_12 C9_12 119.1(12) . . ?
N4_12 C9_12 C8_12 121.2(12) . . ?
C10_12 C9_12 N4_12 107.0(11) . . ?
C10_12 C9_12 C8_12 131.8(14) . . ?
N6_12 C10_12 C9_12 108.1(13) . . ?
N6_12 C10_12 H10_12 126.0 . . ?
C9_12 C10_12 H10_12 126.0 . . ?
C1_13 N1_13 C2_13 115.3(14) . . ?
C1_13 N1_13 C3_13 130.7(14) . . ?
C2_13 N1_13 C3_13 113.6(13) . . ?
O1_13 C1_13 N1_13 134.1(19) . . ?
O1_13 C1_13 H1_13 113.0 . . ?
N1_13 C1_13 H1_13 113.0 . . ?
N1_13 C2_13 H2A_13 109.5 . . ?
N1_13 C2_13 H2B_13 109.5 . . ?
N1_13 C2_13 H2C_13 109.5 . . ?
H2A_13 C2_13 H2B_13 109.5 . . ?
H2A_13 C2_13 H2C_13 109.5 . . ?
H2B_13 C2_13 H2C_13 109.5 . . ?
N1_13 C3_13 H3A_13 109.5 . . ?
N1_13 C3_13 H3B_13 109.5 . . ?
N1_13 C3_13 H3C_13 109.5 . . ?
H3A_13 C3_13 H3B_13 109.5 . . ?
H3A_13 C3_13 H3C_13 109.5 . . ?
H3B_13 C3_13 H3C_13 109.5 . . ?
C2_7 S1_10 C6_10 107.8(6) . . ?
O2_10 S1_10 C2_7 109.1(5) . . ?
O2_10 S1_10 C6_10 109.4(5) . . ?
O3_10 S1_10 C2_7 109.3(6) . . ?
O3_10 S1_10 O2_10 115.3(5) . . ?
O3_10 S1_10 C6_10 105.8(5) . . ?
Co7 O1_10 Co8 91.4(3) . . ?
C1_10 O1_10 Co7 132.4(7) . . ?
C1_10 O1_10 Co8 132.7(8) . . ?
S1_10 O2_10 Co8 119.7(5) . . ?
O1_10 C1_10 C2_10 123.3(11) . . ?
O1_10 C1_10 C6_10 124.8(10) . . ?
C6_10 C1_10 C2_10 111.8(10) . . ?
C1_10 C2_10 S1_9 120.9(8) . . ?
C3_10 C2_10 S1_9 115.9(9) . . ?
C3_10 C2_10 C1_10 123.0(12) . . ?
C2_10 C3_10 H3_10 119.7 . . ?
C2_10 C3_10 C4_10 120.6(12) . . ?
C4_10 C3_10 H3_10 119.7 . . ?
C3_10 C4_10 C7_10 116.4(11) . . ?
C5_10 C4_10 C3_10 118.9(11) . . ?
C5_10 C4_10 C7_10 124.7(12) . . ?
C4_10 C5_10 H5_10 119.1 . . ?
C4_10 C5_10 C6_10 121.9(12) . . ?
C6_10 C5_10 H5_10 119.1 . . ?
C1_10 C6_10 S1_10 120.6(8) . . ?
C5_10 C6_10 S1_10 115.6(10) . . ?
C5_10 C6_10 C1_10 123.8(11) . . ?
C4_10 C7_10 C8_10 125.0(14) . . ?
C4_10 C7_10 C9_10 103.3(13) . . ?
C4_10 C7_10 C10_10 116.3(13) . . ?
C4_10 C7_10 C10A_10 99.1(11) . . ?
C8_10 C7_10 C9_10 101.0(11) . . ?
C10_10 C7_10 C8_10 105.7(11) . . ?
C10_10 C7_10 C9_10 101.8(11) . . ?
C9A_10 C7_10 C4_10 114.8(13) . . ?
C9A_10 C7_10 C10A_10 100.2(11) . . ?
C8A_10 C7_10 C4_10 121.6(14) . . ?
C8A_10 C7_10 C9A_10 113.7(12) . . ?
C8A_10 C7_10 C10A_10 102.5(11) . . ?
C7_10 C8_10 H8A_10 109.5 . . ?
C7_10 C8_10 H8B_10 109.5 . . ?
C7_10 C8_10 H8C_10 109.5 . . ?
H8A_10 C8_10 H8B_10 109.5 . . ?
H8A_10 C8_10 H8C_10 109.5 . . ?
H8B_10 C8_10 H8C_10 109.5 . . ?
C7_10 C9_10 H9A_10 109.5 . . ?
C7_10 C9_10 H9B_10 109.5 . . ?
C7_10 C9_10 H9C_10 109.5 . . ?
H9A_10 C9_10 H9B_10 109.5 . . ?
H9A_10 C9_10 H9C_10 109.5 . . ?
H9B_10 C9_10 H9C_10 109.5 . . ?
C7_10 C10_10 H10A_10 109.5 . . ?
C7_10 C10_10 H10B_10 109.5 . . ?
C7_10 C10_10 H10C_10 109.5 . . ?
H10A_10 C10_10 H10B_10 109.5 . . ?
H10A_10 C10_10 H10C_10 109.5 . . ?
H10B_10 C10_10 H10C_10 109.5 . . ?
C7_10 C9A_10 H9AA_10 109.5 . . ?
C7_10 C9A_10 H9AB_10 109.5 . . ?
C7_10 C9A_10 H9AC_10 109.5 . . ?
H9AA_10 C9A_10 H9AB_10 109.5 . . ?
H9AA_10 C9A_10 H9AC_10 109.5 . . ?
H9AB_10 C9A_10 H9AC_10 109.5 . . ?
C7_10 C10A_10 H10D_10 109.5 . . ?
C7_10 C10A_10 H10E_10 109.5 . . ?
C7_10 C10A_10 H10F_10 109.5 . . ?
H10D_10 C10A_10 H10E_10 109.5 . . ?
H10D_10 C10A_10 H10F_10 109.5 . . ?
H10E_10 C10A_10 H10F_10 109.5 . . ?
C7_10 C8A_10 H8AA_10 109.5 . . ?
C7_10 C8A_10 H8AB_10 109.5 . . ?
C7_10 C8A_10 H8AC_10 109.5 . . ?
H8AA_10 C8A_10 H8AB_10 109.5 . . ?
H8AA_10 C8A_10 H8AC_10 109.5 . . ?
H8AB_10 C8A_10 H8AC_10 109.5 . . ?

loop_
_geom_bond_atom_site_label_1
_geom_bond_atom_site_label_2
_geom_bond_distance
_geom_bond_site_symmetry_2
_geom_bond_publ_flag
Co1 O1 2.133(7) . ?
Co1 O1_1 2.104(8) . ?
Co1 O2_1 2.081(7) . ?
Co1 O1_2 2.112(8) . ?
Co1 N5_11 2.057(10) 2_676 ?
Co1 N2_12 2.075(10) 2_676 ?
Co2 O1 2.202(9) . ?
Co2 O1_2 2.073(7) . ?
Co2 O2_2 2.099(8) . ?
Co2 O1_3 2.067(8) . ?
Co2 N6_6 2.034(10) . ?
Co2 N6_11 2.061(11) 2_676 ?
Co3 O1 2.201(7) . ?
Co3 O1_3 2.114(9) . ?
Co3 O2_3 2.075(7) . ?
Co3 O1_4 2.108(8) . ?
Co3 N2_5 2.063(11) . ?
Co3 N5_6 2.052(11) . ?
Co4 O1 2.173(8) . ?
Co4 O1_1 2.065(8) . ?
Co4 O1_4 2.062(7) . ?
Co4 O2_4 2.101(8) . ?
Co4 N1_5 2.051(10) . ?
Co4 N1_12 2.064(10) 2_676 ?
Co5 O2 2.166(6) . ?
Co5 N4_5 2.049(10) . ?
Co5 N2_6 2.060(10) . ?
Co5 O1_7 2.111(8) . ?
Co5 O2_7 2.086(8) . ?
Co5 O1_8 2.085(8) . ?
Co6 O2 2.204(7) . ?
Co6 N1_6 2.067(10) . ?
Co6 O1_8 2.094(7) . ?
Co6 O2_8 2.082(8) . ?
Co6 O1_9 2.114(8) . ?
Co6 N6_12 2.087(11) . ?
Co7 O2 2.134(6) . ?
Co7 O1_9 2.119(8) . ?
Co7 O2_9 2.044(7) . ?
Co7 N2_11 2.056(11) . ?
Co7 N5_12 2.057(10) . ?
Co7 O1_10 2.079(8) . ?
Co8 O2 2.201(7) . ?
Co8 N5_5 2.043(10) . ?
Co8 O1_7 2.045(8) . ?
Co8 N1_11 2.013(11) . ?
Co8 O1_10 2.105(7) . ?
Co8 O2_10 2.106(8) . ?
O1 H1 0.97(2) . ?
O2 H2 0.98(2) . ?
S1_1 O2_1 1.480(8) . ?
S1_1 O3_1 1.442(8) . ?
S1_1 C6_1 1.748(12) . ?
S1_1 C2_2 1.745(13) . ?
O1_1 C1_1 1.268(13) . ?
C1_1 C2_1 1.449(17) . ?
C1_1 C6_1 1.454(16) . ?
C2_1 C3_1 1.371(16) . ?
C2_1 S1_4 1.792(11) . ?
C3_1 H3_1 0.9500 . ?
C3_1 C4_1 1.381(17) . ?
C4_1 C5_1 1.367(18) . ?
C4_1 C7_1 1.522(18) . ?
C5_1 H5_1 0.9500 . ?
C5_1 C6_1 1.456(18) . ?
C7_1 C8_1 1.50(2) . ?
C7_1 C9_1 1.53(2) . ?
C7_1 C10_1 1.43(2) . ?
C8_1 H8A_1 0.9800 . ?
C8_1 H8B_1 0.9800 . ?
C8_1 H8C_1 0.9800 . ?
C9_1 H9A_1 0.9800 . ?
C9_1 H9B_1 0.9800 . ?
C9_1 H9C_1 0.9800 . ?
C10_1 H10A_1 0.9800 . ?
C10_1 H10B_1 0.9800 . ?
C10_1 H10C_1 0.9800 . ?
S1_2 O2_2 1.452(8) . ?
S1_2 O3_2 1.439(9) . ?
S1_2 C6_2 1.776(11) . ?
S1_2 C2_3 1.775(11) . ?
O1_2 C1_2 1.282(14) . ?
C1_2 C2_2 1.428(16) . ?
C1_2 C6_2 1.448(17) . ?
C2_2 C3_2 1.405(18) . ?
C3_2 H3_2 0.9500 . ?
C3_2 C4_2 1.394(18) . ?
C5_2 H5_2 0.9500 . ?
C5_2 C6_2 1.348(16) . ?
C5_2 C4_2 1.380(16) . ?
C4_2 C7_2 1.5386 . ?
C7_2 C8_2 1.5385 . ?
C7_2 C9_2 1.5381 . ?
C7_2 C10_2 1.5381 . ?
C8_2 H8A_2 0.9800 . ?
C8_2 H8B_2 0.9800 . ?
C8_2 H8C_2 0.9800 . ?
C9_2 H9A_2 0.9800 . ?
C9_2 H9B_2 0.9800 . ?
C9_2 H9C_2 0.9800 . ?
C10_2 H10A_2 0.9800 . ?
C10_2 H10B_2 0.9800 . ?
C10_2 H10C_2 0.9800 . ?
S1_3 O2_3 1.464(8) . ?
S1_3 O3_3 1.460(8) . ?
S1_3 C6_3 1.749(14) . ?
S1_3 C2_4 1.775(13) . ?
O1_3 C1_3 1.310(14) . ?
C1_3 C2_3 1.459(17) . ?
C1_3 C6_3 1.426(17) . ?
C2_3 C3_3 1.371(17) . ?
C3_3 H3_3 0.9500 . ?
C3_3 C4_3 1.392(17) . ?
C4_3 C5_3 1.432(19) . ?
C4_3 C7_3 1.542(19) . ?
C5_3 H5_3 0.9500 . ?
C5_3 C6_3 1.375(17) . ?
C7_3 C8_3 1.45(2) . ?
C7_3 C9_3 1.59(2) . ?
C7_3 C10_3 1.49(2) . ?
C8_3 H8A_3 0.9800 . ?
C8_3 H8B_3 0.9800 . ?
C8_3 H8C_3 0.9800 . ?
C9_3 H9A_3 0.9800 . ?
C9_3 H9B_3 0.9800 . ?
C9_3 H9C_3 0.9800 . ?
C10_3 H10A_3 0.9800 . ?
C10_3 H10B_3 0.9800 . ?
C10_3 H10C_3 0.9800 . ?
S1_4 O2_4 1.449(7) . ?
S1_4 O3_4 1.438(8) . ?
S1_4 C6_4 1.785(11) . ?
O1_4 C1_4 1.301(14) . ?
C1_4 C2_4 1.408(17) . ?
C1_4 C6_4 1.459(17) . ?
C2_4 C3_4 1.381(18) . ?
C3_4 H3_4 0.9500 . ?
C3_4 C4_4 1.400(17) . ?
C5_4 H5_4 0.9500 . ?
C5_4 C6_4 1.374(16) . ?
C5_4 C4_4 1.393(16) . ?
C4_4 C7_4 1.5378 . ?
C7_4 C8_4 1.5384 . ?
C7_4 C9_4 1.5391 . ?
C7_4 C10_4 1.5383 . ?
C8_4 H8A_4 0.9800 . ?
C8_4 H8B_4 0.9800 . ?
C8_4 H8C_4 0.9800 . ?
C9_4 H9A_4 0.9800 . ?
C9_4 H9B_4 0.9800 . ?
C9_4 H9C_4 0.9800 . ?
C10_4 H10A_4 0.9800 . ?
C10_4 H10B_4 0.9800 . ?
C10_4 H10C_4 0.9800 . ?
N1_5 N2_5 1.327(13) . ?
N1_5 C1_5 1.365(15) . ?
N2_5 N3_5 1.314(13) . ?
N3_5 C2_5 1.355(16) . ?
N4_5 N5_5 1.387(14) . ?
N4_5 C10_5 1.324(13) . ?
N5_5 N6_5 1.363(14) . ?
N6_5 C9_5 1.424(15) . ?
C1_5 H1_5 0.9500 . ?
C1_5 C2_5 1.335(16) . ?
C2_5 C4_5 1.452(18) . ?
C3_5 H3_5 0.9500 . ?
C3_5 C4_5 1.397(16) . ?
C3_5 C8_5 1.406(17) . ?
C4_5 C5_5 1.413(19) . ?
C5_5 H5_5 0.9500 . ?
C5_5 C6_5 1.350(19) . ?
C6_5 H6_5 0.9500 . ?
C6_5 C7_5 1.391(19) . ?
C7_5 H7_5 0.9500 . ?
C7_5 C8_5 1.364(18) . ?
C8_5 C9_5 1.440(17) . ?
C9_5 C10_5 1.343(16) . ?
C10_5 H10_5 0.9500 . ?
N1_6 N2_6 1.343(13) . ?
N1_6 C1_6 1.328(15) . ?
N2_6 N3_6 1.329(13) . ?
N3_6 C2_6 1.379(16) . ?
N4_6 N5_6 1.357(13) . ?
N4_6 C9_6 1.383(16) . ?
N5_6 N6_6 1.381(14) . ?
N6_6 C10_6 1.335(15) . ?
C1_6 H1_6 0.9500 . ?
C1_6 C2_6 1.379(16) . ?
C2_6 C4_6 1.446(13) . ?
C3_6 H3_6 0.9500 . ?
C3_6 C4_6 1.3900 . ?
C3_6 C8_6 1.3900 . ?
C4_6 C5_6 1.3900 . ?
C5_6 H5_6 0.9500 . ?
C5_6 C6_6 1.3900 . ?
C6_6 H6_6 0.9500 . ?
C6_6 C7_6 1.3900 . ?
C7_6 H7_6 0.9500 . ?
C7_6 C8_6 1.3900 . ?
C8_6 C9_6 1.487(14) . ?
C9_6 C10_6 1.332(17) . ?
C10_6 H10_6 0.9500 . ?
S1_7 O2_7 1.473(8) . ?
S1_7 O3_7 1.438(8) . ?
S1_7 C6_7 1.791(13) . ?
S1_7 C2_8 1.724(13) . ?
O1_7 C1_7 1.335(12) . ?
C1_7 C2_7 1.417(17) . ?
C1_7 C6_7 1.410(16) . ?
C2_7 C3_7 1.443(16) . ?
C2_7 S1_10 1.748(13) . ?
C3_7 H3_7 0.9500 . ?
C3_7 C4_7 1.393(16) . ?
C4_7 C5_7 1.382(16) . ?
C4_7 C7_7 1.539(16) . ?
C5_7 H5_7 0.9500 . ?
C5_7 C6_7 1.383(15) . ?
C7_7 C8_7 1.589(19) . ?
C7_7 C9_7 1.521(18) . ?
C7_7 C10_7 1.514(17) . ?
C8_7 H8A_7 0.9800 . ?
C8_7 H8B_7 0.9800 . ?
C8_7 H8C_7 0.9800 . ?
C9_7 H9A_7 0.9800 . ?
C9_7 H9B_7 0.9800 . ?
C9_7 H9C_7 0.9800 . ?
C10_7 H10A_7 0.9800 . ?
C10_7 H10B_7 0.9800 . ?
C10_7 H10C_7 0.9800 . ?
S1_8 O2_8 1.496(8) . ?
S1_8 O3_8 1.425(8) . ?
S1_8 C6_8 1.767(12) . ?
S1_8 C2_9 1.787(12) . ?
O1_8 C1_8 1.322(13) . ?
C1_8 C2_8 1.487(16) . ?
C1_8 C6_8 1.389(17) . ?
C2_8 C3_8 1.405(16) . ?
C3_8 H3_8 0.9500 . ?
C3_8 C4_8 1.367(17) . ?
C4_8 C5_8 1.386(17) . ?
C4_8 C7_8 1.498(17) . ?
C5_8 H5_8 0.9500 . ?
C5_8 C6_8 1.431(16) . ?
C7_8 C8_8 1.517(13) . ?
C7_8 C9_8 1.437(13) . ?
C7_8 C10_8 1.422(13) . ?
C8_8 H8A_8 0.9800 . ?
C8_8 H8B_8 0.9800 . ?
C8_8 H8C_8 0.9800 . ?
C9_8 H9A_8 0.9800 . ?
C9_8 H9B_8 0.9800 . ?
C9_8 H9C_8 0.9800 . ?
C10_8 H10A_8 0.9800 . ?
C10_8 H10B_8 0.9800 . ?
C10_8 H10C_8 0.9800 . ?
S1_9 O2_9 1.465(7) . ?
S1_9 O3_9 1.433(8) . ?
S1_9 C6_9 1.787(13) . ?
S1_9 C2_10 1.798(13) . ?
O1_9 C1_9 1.281(12) . ?
C1_9 C2_9 1.414(17) . ?
C1_9 C6_9 1.449(17) . ?
C2_9 C3_9 1.369(16) . ?
C3_9 H3_9 0.9500 . ?
C3_9 C4_9 1.327(17) . ?
C4_9 C5_9 1.436(18) . ?
C4_9 C7_9 1.552(18) . ?
C5_9 H5_9 0.9500 . ?
C5_9 C6_9 1.353(15) . ?
C7_9 C8_9 1.50(2) . ?
C7_9 C9_9 1.52(2) . ?
C7_9 C10_9 1.56(2) . ?
C8_9 H8A_9 0.9800 . ?
C8_9 H8B_9 0.9800 . ?
C8_9 H8C_9 0.9800 . ?
C9_9 H9A_9 0.9800 . ?
C9_9 H9B_9 0.9800 . ?
C9_9 H9C_9 0.9800 . ?
C10_9 H10A_9 0.9800 . ?
C10_9 H10B_9 0.9800 . ?
C10_9 H10C_9 0.9800 . ?
N1_11 N2_11 1.391(14) . ?
N1_11 C1_11 1.320(15) . ?
N2_11 N3_11 1.319(13) . ?
N3_11 C2_11 1.363(16) . ?
N4_11 N5_11 1.356(13) . ?
N4_11 C9_11 1.367(16) . ?
N5_11 N6_11 1.337(14) . ?
N6_11 C10_11 1.323(16) . ?
C1_11 H1_11 0.9500 . ?
C1_11 C2_11 1.330(16) . ?
C2_11 C4_11 1.452(15) . ?
C3_11 H3_11 0.9500 . ?
C3_11 C4_11 1.3900 . ?
C3_11 C8_11 1.3900 . ?
C4_11 C5_11 1.3900 . ?
C5_11 H5_11 0.9500 . ?
C5_11 C6_11 1.3900 . ?
C6_11 H6_11 0.9500 . ?
C6_11 C7_11 1.3900 . ?
C7_11 H7_11 0.9500 . ?
C7_11 C8_11 1.3900 . ?
C8_11 C9_11 1.454(14) . ?
C9_11 C10_11 1.343(17) . ?
C10_11 H10_11 0.9500 . ?
N1_12 N2_12 1.369(13) . ?
N1_12 C1_12 1.296(15) . ?
N2_12 N3_12 1.357(12) . ?
N3_12 C2_12 1.304(15) . ?
N4_12 N5_12 1.350(13) . ?
N4_12 C9_12 1.387(16) . ?
N5_12 N6_12 1.339(14) . ?
N6_12 C10_12 1.326(15) . ?
C1_12 H1_12 0.9500 . ?
C1_12 C2_12 1.412(16) . ?
C2_12 C4_12 1.464(18) . ?
C3_12 H3_12 0.9500 . ?
C3_12 C4_12 1.459(17) . ?
C3_12 C8_12 1.378(17) . ?
C4_12 C5_12 1.395(19) . ?
C5_12 H5_12 0.9500 . ?
C5_12 C6_12 1.36(2) . ?
C6_12 H6_12 0.9500 . ?
C6_12 C7_12 1.44(2) . ?
C7_12 H7_12 0.9500 . ?
C7_12 C8_12 1.379(19) . ?
C8_12 C9_12 1.452(17) . ?
C9_12 C10_12 1.385(17) . ?
C10_12 H10_12 0.9500 . ?
O1_13 C1_13 1.161(19) . ?
N1_13 C1_13 1.280(19) . ?
N1_13 C2_13 1.40(2) . ?
N1_13 C3_13 1.402(16) . ?
C1_13 H1_13 0.9500 . ?
C2_13 H2A_13 0.9800 . ?
C2_13 H2B_13 0.9800 . ?
C2_13 H2C_13 0.9800 . ?
C3_13 H3A_13 0.9800 . ?
C3_13 H3B_13 0.9800 . ?
C3_13 H3C_13 0.9800 . ?
S1_10 O2_10 1.491(7) . ?
S1_10 O3_10 1.409(8) . ?
S1_10 C6_10 1.777(12) . ?
O1_10 C1_10 1.314(13) . ?
C1_10 C2_10 1.462(16) . ?
C1_10 C6_10 1.435(16) . ?
C2_10 C3_10 1.368(15) . ?
C3_10 H3_10 0.9500 . ?
C3_10 C4_10 1.393(16) . ?
C4_10 C5_10 1.356(16) . ?
C4_10 C7_10 1.491(16) . ?
C5_10 H5_10 0.9500 . ?
C5_10 C6_10 1.359(15) . ?
C7_10 C8_10 1.523(9) . ?
C7_10 C9_10 1.566(9) . ?
C7_10 C10_10 1.517(9) . ?
C7_10 C9A_10 1.446(18) . ?
C7_10 C10A_10 1.566(18) . ?
C7_10 C8A_10 1.418(17) . ?
C8_10 H8A_10 0.9800 . ?
C8_10 H8B_10 0.9800 . ?
C8_10 H8C_10 0.9800 . ?
C9_10 H9A_10 0.9800 . ?
C9_10 H9B_10 0.9800 . ?
C9_10 H9C_10 0.9800 . ?
C10_10 H10A_10 0.9800 . ?
C10_10 H10B_10 0.9800 . ?
C10_10 H10C_10 0.9800 . ?
C9A_10 H9AA_10 0.9800 . ?
C9A_10 H9AB_10 0.9800 . ?
C9A_10 H9AC_10 0.9800 . ?
C10A_10 H10D_10 0.9800 . ?
C10A_10 H10E_10 0.9800 . ?
C10A_10 H10F_10 0.9800 . ?
C8A_10 H8AA_10 0.9800 . ?
C8A_10 H8AB_10 0.9800 . ?
C8A_10 H8AC_10 0.9800 . ?

loop_
_geom_torsion_atom_site_label_1
_geom_torsion_atom_site_label_2
_geom_torsion_atom_site_label_3
_geom_torsion_atom_site_label_4
_geom_torsion
_geom_torsion_site_symmetry_1
_geom_torsion_site_symmetry_2
_geom_torsion_site_symmetry_3
_geom_torsion_site_symmetry_4
_geom_torsion_publ_flag
Co1 O1_1 C1_1 C2_1 -167.6(8) . . . . ?
Co1 O1_1 C1_1 C6_1 13.3(18) . . . . ?
Co1 O1_2 C1_2 C2_2 -14.0(17) . . . . ?
Co1 O1_2 C1_2 C6_2 164.6(8) . . . . ?
Co1 N5_11 N6_11 Co2 0.7(10) 2_676 . . 2_676 ?
Co1 N5_11 N6_11 C10_11 178.6(8) 2_676 . . . ?
Co1 N2_12 N3_12 C2_12 -178.1(10) 2_676 . . . ?
Co2 O1_2 C1_2 C2_2 -166.7(8) . . . . ?
Co2 O1_2 C1_2 C6_2 11.9(16) . . . . ?
Co2 O1_3 C1_3 C2_3 -12.6(16) . . . . ?
Co2 O1_3 C1_3 C6_3 170.4(8) . . . . ?
Co2 N6_6 C10_6 C9_6 169.3(11) . . . . ?
Co2 N6_11 C10_11 C9_11 173.9(10) 2_676 . . . ?
Co3 O1_3 C1_3 C2_3 -168.3(8) . . . . ?
Co3 O1_3 C1_3 C6_3 14.7(17) . . . . ?
Co3 O1_4 C1_4 C2_4 -2.5(19) . . . . ?
Co3 O1_4 C1_4 C6_4 174.2(8) . . . . ?
Co3 N2_5 N3_5 C2_5 173.5(9) . . . . ?
Co3 N5_6 N6_6 Co2 0.7(11) . . . . ?
Co3 N5_6 N6_6 C10_6 172.5(8) . . . . ?
Co4 O1_1 C1_1 C2_1 -14.8(18) . . . . ?
Co4 O1_1 C1_1 C6_1 166.1(9) . . . . ?
Co4 O1_4 C1_4 C2_4 -173.1(9) . . . . ?
Co4 O1_4 C1_4 C6_4 3.5(19) . . . . ?
Co4 N1_5 N2_5 Co3 -2.8(9) . . . . ?
Co4 N1_5 N2_5 N3_5 171.6(7) . . . . ?
Co4 N1_5 C1_5 C2_5 -168.6(10) . . . . ?
Co4 N1_12 N2_12 Co1 -5.6(9) 2_676 . . 2_676 ?
Co4 N1_12 N2_12 N3_12 174.9(7) 2_676 . . . ?
Co4 N1_12 C1_12 C2_12 -173.9(10) 2_676 . . . ?
Co5 N4_5 N5_5 Co8 -3.5(9) . . . . ?
Co5 N4_5 N5_5 N6_5 176.1(7) . . . . ?
Co5 N4_5 C10_5 C9_5 -175.5(9) . . . . ?
Co5 N2_6 N3_6 C2_6 173.9(10) . . . . ?
Co5 O1_7 C1_7 C2_7 -174.0(8) . . . . ?
Co5 O1_7 C1_7 C6_7 6.4(15) . . . . ?
Co5 O1_8 C1_8 C2_8 -1.9(19) . . . . ?
Co5 O1_8 C1_8 C6_8 176.9(9) . . . . ?
Co6 N1_6 N2_6 Co5 1.9(11) . . . . ?
Co6 N1_6 N2_6 N3_6 175.4(7) . . . . ?
Co6 N1_6 C1_6 C2_6 -175.7(10) . . . . ?
Co6 O1_8 C1_8 C2_8 -175.5(8) . . . . ?
Co6 O1_8 C1_8 C6_8 3(2) . . . . ?
Co6 O1_9 C1_9 C2_9 -20.6(17) . . . . ?
Co6 O1_9 C1_9 C6_9 161.7(8) . . . . ?
Co6 N6_12 C10_12 C9_12 177.4(10) . . . . ?
Co7 O1_9 C1_9 C2_9 -166.1(8) . . . . ?
Co7 O1_9 C1_9 C6_9 16.1(17) . . . . ?
Co7 N2_11 N3_11 C2_11 -177.8(10) . . . . ?
Co7 N5_12 N6_12 Co6 4.3(10) . . . . ?
Co7 N5_12 N6_12 C10_12 -178.1(8) . . . . ?
Co7 O1_10 C1_10 C2_10 -16.4(15) . . . . ?
Co7 O1_10 C1_10 C6_10 165.5(8) . . . . ?
Co8 N5_5 N6_5 C9_5 -179.7(9) . . . . ?
Co8 O1_7 C1_7 C2_7 -9.8(15) . . . . ?
Co8 O1_7 C1_7 C6_7 170.6(8) . . . . ?
Co8 N1_11 N2_11 Co7 -2.2(10) . . . . ?
Co8 N1_11 N2_11 N3_11 178.9(7) . . . . ?
Co8 N1_11 C1_11 C2_11 -179.0(11) . . . . ?
Co8 O1_10 C1_10 C2_10 -168.9(6) . . . . ?
Co8 O1_10 C1_10 C6_10 13.0(17) . . . . ?
S1_1 C2_2 C3_2 C4_2 175.8(11) . . . . ?
O1_1 C1_1 C2_1 C3_1 177.0(11) . . . . ?
O1_1 C1_1 C2_1 S1_4 -0.6(16) . . . . ?
O1_1 C1_1 C6_1 S1_1 1.3(18) . . . . ?
O1_1 C1_1 C6_1 C5_1 -179.8(12) . . . . ?
O2_1 S1_1 C6_1 C1_1 -37.7(11) . . . . ?
O2_1 S1_1 C6_1 C5_1 143.4(10) . . . . ?
O2_1 S1_1 C2_2 C1_2 35.7(12) . . . . ?
O2_1 S1_1 C2_2 C3_2 -145.5(10) . . . . ?
O3_1 S1_1 O2_1 Co1 177.7(5) . . . . ?
O3_1 S1_1 C6_1 C1_1 -162.0(10) . . . . ?
O3_1 S1_1 C6_1 C5_1 19.0(11) . . . . ?
O3_1 S1_1 C2_2 C1_2 161.9(10) . . . . ?
O3_1 S1_1 C2_2 C3_2 -19.3(12) . . . . ?
C1_1 C2_1 C3_1 C4_1 3(2) . . . . ?
C1_1 C2_1 S1_4 O2_4 37.8(11) . . . . ?
C1_1 C2_1 S1_4 O3_4 163.9(9) . . . . ?
C1_1 C2_1 S1_4 C6_4 -81.5(10) . . . . ?
C2_1 C1_1 C6_1 S1_1 -177.9(9) . . . . ?
C2_1 C1_1 C6_1 C5_1 1.0(17) . . . . ?
C2_1 C3_1 C4_1 C5_1 1(2) . . . . ?
C2_1 C3_1 C4_1 C7_1 -178.1(13) . . . . ?
C2_1 S1_4 O2_4 Co4 -58.0(6) . . . . ?
C2_1 S1_4 C6_4 C1_4 84.9(11) . . . . ?
C2_1 S1_4 C6_4 C5_4 -93.0(11) . . . . ?
C3_1 C2_1 S1_4 O2_4 -140.0(9) . . . . ?
C3_1 C2_1 S1_4 O3_4 -13.9(11) . . . . ?
C3_1 C2_1 S1_4 C6_4 100.7(10) . . . . ?
C3_1 C4_1 C5_1 C6_1 -4(2) . . . . ?
C3_1 C4_1 C7_1 C8_1 47.5(19) . . . . ?
C3_1 C4_1 C7_1 C9_1 -66.8(19) . . . . ?
C3_1 C4_1 C7_1 C10_1 -178.1(18) . . . . ?
C4_1 C5_1 C6_1 S1_1 -178.2(12) . . . . ?
C4_1 C5_1 C6_1 C1_1 3(2) . . . . ?
C5_1 C4_1 C7_1 C8_1 -131.8(16) . . . . ?
C5_1 C4_1 C7_1 C9_1 114.0(17) . . . . ?
C5_1 C4_1 C7_1 C10_1 3(2) . . . . ?
C6_1 S1_1 O2_1 Co1 58.6(7) . . . . ?
C6_1 S1_1 C2_2 C1_2 -82.5(11) . . . . ?
C6_1 S1_1 C2_2 C3_2 96.3(11) . . . . ?
C6_1 C1_1 C2_1 C3_1 -3.8(17) . . . . ?
C6_1 C1_1 C2_1 S1_4 178.7(8) . . . . ?
C7_1 C4_1 C5_1 C6_1 175.4(13) . . . . ?
S1_2 C2_3 C3_3 C4_3 179.5(11) . . . . ?
O1_2 C1_2 C2_2 S1_1 1.0(17) . . . . ?
O1_2 C1_2 C2_2 C3_2 -177.7(12) . . . . ?
O1_2 C1_2 C6_2 S1_2 0.5(16) . . . . ?
O1_2 C1_2 C6_2 C5_2 177.3(11) . . . . ?
O2_2 S1_2 C6_2 C1_2 -36.6(11) . . . . ?
O2_2 S1_2 C6_2 C5_2 146.4(10) . . . . ?
O2_2 S1_2 C2_3 C1_3 34.7(12) . . . . ?
O2_2 S1_2 C2_3 C3_3 -146.7(10) . . . . ?
O3_2 S1_2 O2_2 Co2 179.7(4) . . . . ?
O3_2 S1_2 C6_2 C1_2 -163.1(9) . . . . ?
O3_2 S1_2 C6_2 C5_2 19.9(11) . . . . ?
O3_2 S1_2 C2_3 C1_3 159.4(10) . . . . ?
O3_2 S1_2 C2_3 C3_3 -22.0(11) . . . . ?
C1_2 C2_2 C3_2 C4_2 -5(2) . . . . ?
C2_2 S1_1 O2_1 Co1 -60.0(7) . . . . ?
C2_2 S1_1 C6_1 C1_1 81.2(11) . . . . ?
C2_2 S1_1 C6_1 C5_1 -97.8(11) . . . . ?
C2_2 C1_2 C6_2 S1_2 179.2(8) . . . . ?
C2_2 C1_2 C6_2 C5_2 -4.0(17) . . . . ?
C2_2 C3_2 C4_2 C5_2 7(2) . . . . ?
C2_2 C3_2 C4_2 C7_2 177.5(10) . . . . ?
C3_2 C4_2 C7_2 C8_2 -105.3(14) . . . . ?
C3_2 C4_2 C7_2 C9_2 14.8(13) . . . . ?
C3_2 C4_2 C7_2 C10_2 134.7(14) . . . . ?
C5_2 C4_2 C7_2 C8_2 64.9(12) . . . . ?
C5_2 C4_2 C7_2 C9_2 -175.0(12) . . . . ?
C5_2 C4_2 C7_2 C10_2 -55.1(12) . . . . ?
C6_2 S1_2 O2_2 Co2 57.1(6) . . . . ?
C6_2 S1_2 C2_3 C1_3 -84.5(11) . . . . ?
C6_2 S1_2 C2_3 C3_3 94.1(11) . . . . ?
C6_2 C1_2 C2_2 S1_1 -177.7(8) . . . . ?
C6_2 C1_2 C2_2 C3_2 3.6(17) . . . . ?
C6_2 C5_2 C4_2 C3_2 -8(2) . . . . ?
C6_2 C5_2 C4_2 C7_2 -178.5(11) . . . . ?
C4_2 C5_2 C6_2 S1_2 -176.5(11) . . . . ?
C4_2 C5_2 C6_2 C1_2 6(2) . . . . ?
S1_3 C2_4 C3_4 C4_4 176.4(12) . . . . ?
O1_3 C1_3 C2_3 S1_2 3.0(17) . . . . ?
O1_3 C1_3 C2_3 C3_3 -175.5(11) . . . . ?
O1_3 C1_3 C6_3 S1_3 -1.2(16) . . . . ?
O1_3 C1_3 C6_3 C5_3 178.1(11) . . . . ?
O2_3 S1_3 C6_3 C1_3 -34.7(11) . . . . ?
O2_3 S1_3 C6_3 C5_3 145.9(10) . . . . ?
O2_3 S1_3 C2_4 C1_4 33.7(13) . . . . ?
O2_3 S1_3 C2_4 C3_4 -150.8(10) . . . . ?
O3_3 S1_3 O2_3 Co3 179.8(5) . . . . ?
O3_3 S1_3 C6_3 C1_3 -162.0(10) . . . . ?
O3_3 S1_3 C6_3 C5_3 18.7(12) . . . . ?
O3_3 S1_3 C2_4 C1_4 161.2(11) . . . . ?
O3_3 S1_3 C2_4 C3_4 -23.4(12) . . . . ?
C1_3 C2_3 C3_3 C4_3 -2(2) . . . . ?
C2_3 S1_2 O2_2 Co2 -60.8(7) . . . . ?
C2_3 S1_2 C6_2 C1_2 82.1(11) . . . . ?
C2_3 S1_2 C6_2 C5_2 -94.9(11) . . . . ?
C2_3 C1_3 C6_3 S1_3 -178.5(9) . . . . ?
C2_3 C1_3 C6_3 C5_3 0.8(17) . . . . ?
C2_3 C3_3 C4_3 C5_3 -1(2) . . . . ?
C2_3 C3_3 C4_3 C7_3 -177.2(14) . . . . ?
C3_3 C4_3 C5_3 C6_3 3(2) . . . . ?
C3_3 C4_3 C7_3 C8_3 4(2) . . . . ?
C3_3 C4_3 C7_3 C9_3 -111.4(18) . . . . ?
C3_3 C4_3 C7_3 C10_3 127.1(17) . . . . ?
C4_3 C5_3 C6_3 S1_3 175.9(11) . . . . ?
C4_3 C5_3 C6_3 C1_3 -3(2) . . . . ?
C5_3 C4_3 C7_3 C8_3 -172.8(16) . . . . ?
C5_3 C4_3 C7_3 C9_3 72.2(18) . . . . ?
C5_3 C4_3 C7_3 C10_3 -49(2) . . . . ?
C6_3 S1_3 O2_3 Co3 58.9(7) . . . . ?
C6_3 S1_3 C2_4 C1_4 -85.1(12) . . . . ?
C6_3 S1_3 C2_4 C3_4 90.4(12) . . . . ?
C6_3 C1_3 C2_3 S1_2 -179.7(9) . . . . ?
C6_3 C1_3 C2_3 C3_3 1.8(17) . . . . ?
C7_3 C4_3 C5_3 C6_3 -179.9(14) . . . . ?
S1_4 C2_1 C3_1 C4_1 -179.4(11) . . . . ?
O1_4 C1_4 C2_4 S1_3 -3.8(19) . . . . ?
O1_4 C1_4 C2_4 C3_4 -178.9(13) . . . . ?
O1_4 C1_4 C6_4 S1_4 2.4(18) . . . . ?
O1_4 C1_4 C6_4 C5_4 -179.9(12) . . . . ?
O2_4 S1_4 C6_4 C1_4 -35.7(12) . . . . ?
O2_4 S1_4 C6_4 C5_4 146.4(9) . . . . ?
O3_4 S1_4 O2_4 Co4 -179.5(4) . . . . ?
O3_4 S1_4 C6_4 C1_4 -160.0(10) . . . . ?
O3_4 S1_4 C6_4 C5_4 22.1(11) . . . . ?
C1_4 C2_4 C3_4 C4_4 -8(2) . . . . ?
C2_4 S1_3 O2_3 Co3 -58.4(7) . . . . ?
C2_4 S1_3 C6_3 C1_3 83.5(11) . . . . ?
C2_4 S1_3 C6_3 C5_3 -95.8(11) . . . . ?
C2_4 C1_4 C6_4 S1_4 179.5(9) . . . . ?
C2_4 C1_4 C6_4 C5_4 -2.8(19) . . . . ?
C2_4 C3_4 C4_4 C5_4 10(2) . . . . ?
C2_4 C3_4 C4_4 C7_4 -172.0(11) . . . . ?
C3_4 C4_4 C7_4 C8_4 57.2(12) . . . . ?
C3_4 C4_4 C7_4 C9_4 177.2(12) . . . . ?
C3_4 C4_4 C7_4 C10_4 -62.9(12) . . . . ?
C5_4 C4_4 C7_4 C8_4 -124.8(12) . . . . ?
C5_4 C4_4 C7_4 C9_4 -4.8(12) . . . . ?
C5_4 C4_4 C7_4 C10_4 115.1(12) . . . . ?
C6_4 S1_4 O2_4 Co4 61.6(6) . . . . ?
C6_4 C1_4 C2_4 S1_3 179.3(9) . . . . ?
C6_4 C1_4 C2_4 C3_4 4(2) . . . . ?
C6_4 C5_4 C4_4 C3_4 -8(2) . . . . ?
C6_4 C5_4 C4_4 C7_4 173.6(10) . . . . ?
C4_4 C5_4 C6_4 S1_4 -176.9(10) . . . . ?
C4_4 C5_4 C6_4 C1_4 5(2) . . . . ?
N1_5 N2_5 N3_5 C2_5 0.9(13) . . . . ?
N1_5 C1_5 C2_5 N3_5 -1.0(14) . . . . ?
N1_5 C1_5 C2_5 C4_5 176.8(13) . . . . ?
N2_5 N1_5 C1_5 C2_5 1.6(13) . . . . ?
N2_5 N3_5 C2_5 C1_5 0.1(14) . . . . ?
N2_5 N3_5 C2_5 C4_5 -177.8(12) . . . . ?
N3_5 C2_5 C4_5 C3_5 5(2) . . . . ?
N3_5 C2_5 C4_5 C5_5 -179.4(14) . . . . ?
N4_5 N5_5 N6_5 C9_5 0.8(12) . . . . ?
N5_5 N4_5 C10_5 C9_5 -1.1(13) . . . . ?
N5_5 N6_5 C9_5 C8_5 -178.4(12) . . . . ?
N5_5 N6_5 C9_5 C10_5 -1.4(13) . . . . ?
N6_5 C9_5 C10_5 N4_5 1.5(14) . . . . ?
C1_5 N1_5 N2_5 Co3 -175.8(7) . . . . ?
C1_5 N1_5 N2_5 N3_5 -1.5(12) . . . . ?
C1_5 C2_5 C4_5 C3_5 -172.4(13) . . . . ?
C1_5 C2_5 C4_5 C5_5 3(2) . . . . ?
C2_5 C4_5 C5_5 C6_5 -178.6(16) . . . . ?
C3_5 C4_5 C5_5 C6_5 -3(3) . . . . ?
C3_5 C8_5 C9_5 N6_5 174.2(12) . . . . ?
C3_5 C8_5 C9_5 C10_5 -2(2) . . . . ?
C4_5 C3_5 C8_5 C7_5 0(2) . . . . ?
C4_5 C3_5 C8_5 C9_5 175.0(12) . . . . ?
C4_5 C5_5 C6_5 C7_5 0(3) . . . . ?
C5_5 C6_5 C7_5 C8_5 3(3) . . . . ?
C6_5 C7_5 C8_5 C3_5 -3(2) . . . . ?
C6_5 C7_5 C8_5 C9_5 -177.9(15) . . . . ?
C7_5 C8_5 C9_5 N6_5 -11(2) . . . . ?
C7_5 C8_5 C9_5 C10_5 172.4(14) . . . . ?
C8_5 C3_5 C4_5 C2_5 178.3(12) . . . . ?
C8_5 C3_5 C4_5 C5_5 3(2) . . . . ?
C8_5 C9_5 C10_5 N4_5 178.4(12) . . . . ?
C10_5 N4_5 N5_5 Co8 -179.5(7) . . . . ?
C10_5 N4_5 N5_5 N6_5 0.1(12) . . . . ?
N1_6 N2_6 N3_6 C2_6 2.4(14) . . . . ?
N1_6 C1_6 C2_6 N3_6 0.8(15) . . . . ?
N1_6 C1_6 C2_6 C4_6 176.3(12) . . . . ?
N2_6 N1_6 C1_6 C2_6 0.7(15) . . . . ?
N2_6 N3_6 C2_6 C1_6 -2.0(15) . . . . ?
N2_6 N3_6 C2_6 C4_6 -177.5(11) . . . . ?
N3_6 C2_6 C4_6 C3_6 -5.3(17) . . . . ?
N3_6 C2_6 C4_6 C5_6 175.7(10) . . . . ?
N4_6 N5_6 N6_6 Co2 -171.8(7) . . . . ?
N4_6 N5_6 N6_6 C10_6 -0.1(14) . . . . ?
N4_6 C9_6 C10_6 N6_6 -0.9(16) . . . . ?
N5_6 N4_6 C9_6 C8_6 -178.7(10) . . . . ?
N5_6 N4_6 C9_6 C10_6 0.9(15) . . . . ?
N5_6 N6_6 C10_6 C9_6 0.6(15) . . . . ?
C1_6 N1_6 N2_6 Co5 -175.5(8) . . . . ?
C1_6 N1_6 N2_6 N3_6 -2.0(14) . . . . ?
C1_6 C2_6 C4_6 C3_6 180.0(11) . . . . ?
C1_6 C2_6 C4_6 C5_6 1.0(18) . . . . ?
C2_6 C4_6 C5_6 C6_6 178.9(10) . . . . ?
C3_6 C4_6 C5_6 C6_6 0.0 . . . . ?
C3_6 C8_6 C9_6 N4_6 -1.8(16) . . . . ?
C3_6 C8_6 C9_6 C10_6 178.6(12) . . . . ?
C4_6 C3_6 C8_6 C7_6 0.0 . . . . ?
C4_6 C3_6 C8_6 C9_6 -177.5(10) . . . . ?
C4_6 C5_6 C6_6 C7_6 0.0 . . . . ?
C5_6 C6_6 C7_6 C8_6 0.0 . . . . ?
C6_6 C7_6 C8_6 C3_6 0.0 . . . . ?
C6_6 C7_6 C8_6 C9_6 177.6(9) . . . . ?
C7_6 C8_6 C9_6 N4_6 -179.4(10) . . . . ?
C7_6 C8_6 C9_6 C10_6 1.1(18) . . . . ?
C8_6 C3_6 C4_6 C2_6 -179.0(10) . . . . ?
C8_6 C3_6 C4_6 C5_6 0.0 . . . . ?
C8_6 C9_6 C10_6 N6_6 178.6(12) . . . . ?
C9_6 N4_6 N5_6 Co3 -170.2(10) . . . . ?
C9_6 N4_6 N5_6 N6_6 -0.4(14) . . . . ?
S1_7 C2_8 C3_8 C4_8 -178.0(12) . . . . ?
O1_7 C1_7 C2_7 C3_7 -179.3(9) . . . . ?
O1_7 C1_7 C2_7 S1_10 0.0(16) . . . . ?
O1_7 C1_7 C6_7 S1_7 1.0(15) . . . . ?
O1_7 C1_7 C6_7 C5_7 176.8(10) . . . . ?
O2_7 S1_7 C6_7 C1_7 -34.0(10) . . . . ?
O2_7 S1_7 C6_7 C5_7 149.8(8) . . . . ?
O2_7 S1_7 C2_8 C1_8 30.5(13) . . . . ?
O2_7 S1_7 C2_8 C3_8 -149.4(10) . . . . ?
O3_7 S1_7 O2_7 Co5 -178.7(5) . . . . ?
O3_7 S1_7 C6_7 C1_7 -161.1(9) . . . . ?
O3_7 S1_7 C6_7 C5_7 22.7(10) . . . . ?
O3_7 S1_7 C2_8 C1_8 157.0(11) . . . . ?
O3_7 S1_7 C2_8 C3_8 -22.8(13) . . . . ?
C1_7 C2_7 C3_7 C4_7 1.2(17) . . . . ?
C1_7 C2_7 S1_10 O2_10 33.9(12) . . . . ?
C1_7 C2_7 S1_10 O3_10 160.8(10) . . . . ?
C1_7 C2_7 S1_10 C6_10 -84.7(11) . . . . ?
C2_7 C1_7 C6_7 S1_7 -178.7(8) . . . . ?
C2_7 C1_7 C6_7 C5_7 -2.9(16) . . . . ?
C2_7 C3_7 C4_7 C5_7 -0.5(17) . . . . ?
C2_7 C3_7 C4_7 C7_7 178.7(11) . . . . ?
C2_7 S1_10 O2_10 Co8 -56.9(7) . . . . ?
C2_7 S1_10 C6_10 C1_10 80.2(11) . . . . ?
C2_7 S1_10 C6_10 C5_10 -97.8(10) . . . . ?
C3_7 C2_7 S1_10 O2_10 -146.8(8) . . . . ?
C3_7 C2_7 S1_10 O3_10 -19.9(10) . . . . ?
C3_7 C2_7 S1_10 C6_10 94.6(10) . . . . ?
C3_7 C4_7 C5_7 C6_7 -1.8(17) . . . . ?
C3_7 C4_7 C7_7 C8_7 3.9(17) . . . . ?
C3_7 C4_7 C7_7 C9_7 -116.8(14) . . . . ?
C3_7 C4_7 C7_7 C10_7 122.8(13) . . . . ?
C4_7 C5_7 C6_7 S1_7 179.7(9) . . . . ?
C4_7 C5_7 C6_7 C1_7 3.7(17) . . . . ?
C5_7 C4_7 C7_7 C8_7 -176.9(12) . . . . ?
C5_7 C4_7 C7_7 C9_7 62.4(16) . . . . ?
C5_7 C4_7 C7_7 C10_7 -58.0(16) . . . . ?
C6_7 S1_7 O2_7 Co5 58.9(7) . . . . ?
C6_7 S1_7 C2_8 C1_8 -89.5(12) . . . . ?
C6_7 S1_7 C2_8 C3_8 90.6(12) . . . . ?
C6_7 C1_7 C2_7 C3_7 0.4(16) . . . . ?
C6_7 C1_7 C2_7 S1_10 179.6(8) . . . . ?
C7_7 C4_7 C5_7 C6_7 179.0(10) . . . . ?
S1_8 C2_9 C3_9 C4_9 179.0(11) . . . . ?
O1_8 C1_8 C2_8 S1_7 -0.4(19) . . . . ?
O1_8 C1_8 C2_8 C3_8 179.4(12) . . . . ?
O1_8 C1_8 C6_8 S1_8 -1(2) . . . . ?
O1_8 C1_8 C6_8 C5_8 -179.6(12) . . . . ?
O2_8 S1_8 C6_8 C1_8 -29.5(14) . . . . ?
O2_8 S1_8 C6_8 C5_8 149.1(9) . . . . ?
O2_8 S1_8 C2_9 C1_9 38.7(11) . . . . ?
O2_8 S1_8 C2_9 C3_9 -141.0(9) . . . . ?
O3_8 S1_8 O2_8 Co6 -179.1(4) . . . . ?
O3_8 S1_8 C6_8 C1_8 -156.9(11) . . . . ?
O3_8 S1_8 C6_8 C5_8 21.7(11) . . . . ?
O3_8 S1_8 C2_9 C1_9 165.3(9) . . . . ?
O3_8 S1_8 C2_9 C3_9 -14.4(10) . . . . ?
C1_8 C2_8 C3_8 C4_8 2(2) . . . . ?
C2_8 S1_7 O2_7 Co5 -57.2(7) . . . . ?
C2_8 S1_7 C6_7 C1_7 85.7(10) . . . . ?
C2_8 S1_7 C6_7 C5_7 -90.6(9) . . . . ?
C2_8 C1_8 C6_8 S1_8 177.7(9) . . . . ?
C2_8 C1_8 C6_8 C5_8 -1(2) . . . . ?
C2_8 C3_8 C4_8 C5_8 -4(2) . . . . ?
C2_8 C3_8 C4_8 C7_8 -173.8(13) . . . . ?
C3_8 C4_8 C5_8 C6_8 4(2) . . . . ?
C3_8 C4_8 C7_8 C8_8 48.2(16) . . . . ?
C3_8 C4_8 C7_8 C9_8 -65.2(16) . . . . ?
C3_8 C4_8 C7_8 C10_8 164.2(13) . . . . ?
C4_8 C5_8 C6_8 S1_8 179.7(11) . . . . ?
C4_8 C5_8 C6_8 C1_8 -2(2) . . . . ?
C5_8 C4_8 C7_8 C8_8 -120.2(14) . . . . ?
C5_8 C4_8 C7_8 C9_8 126.4(14) . . . . ?
C5_8 C4_8 C7_8 C10_8 -4.2(19) . . . . ?
C6_8 S1_8 O2_8 Co6 58.0(7) . . . . ?
C6_8 S1_8 C2_9 C1_9 -78.5(10) . . . . ?
C6_8 S1_8 C2_9 C3_9 101.8(10) . . . . ?
C6_8 C1_8 C2_8 S1_7 -179.2(10) . . . . ?
C6_8 C1_8 C2_8 C3_8 0.6(19) . . . . ?
C7_8 C4_8 C5_8 C6_8 172.7(12) . . . . ?
S1_9 C2_10 C3_10 C4_10 174.8(10) . . . . ?
O1_9 C1_9 C2_9 S1_8 0.6(17) . . . . ?
O1_9 C1_9 C2_9 C3_9 -179.8(11) . . . . ?
O1_9 C1_9 C6_9 S1_9 0.5(16) . . . . ?
O1_9 C1_9 C6_9 C5_9 179.6(11) . . . . ?
O2_9 S1_9 C6_9 C1_9 -37.9(10) . . . . ?
O2_9 S1_9 C6_9 C5_9 142.9(9) . . . . ?
O2_9 S1_9 C2_10 C1_10 29.9(9) . . . . ?
O2_9 S1_9 C2_10 C3_10 -145.5(7) . . . . ?
O3_9 S1_9 O2_9 Co7 -180.0(5) . . . . ?
O3_9 S1_9 C6_9 C1_9 -165.1(9) . . . . ?
O3_9 S1_9 C6_9 C5_9 15.6(10) . . . . ?
O3_9 S1_9 C2_10 C1_10 158.0(7) . . . . ?
O3_9 S1_9 C2_10 C3_10 -17.4(8) . . . . ?
C1_9 C2_9 C3_9 C4_9 -1(2) . . . . ?
C2_9 S1_8 O2_8 Co6 -58.3(7) . . . . ?
C2_9 S1_8 C6_8 C1_8 88.2(13) . . . . ?
C2_9 S1_8 C6_8 C5_8 -93.2(11) . . . . ?
C2_9 C1_9 C6_9 S1_9 -177.6(8) . . . . ?
C2_9 C1_9 C6_9 C5_9 1.5(16) . . . . ?
C2_9 C3_9 C4_9 C5_9 3(2) . . . . ?
C2_9 C3_9 C4_9 C7_9 -179.4(13) . . . . ?
C3_9 C4_9 C5_9 C6_9 -4(2) . . . . ?
C3_9 C4_9 C7_9 C8_9 59(2) . . . . ?
C3_9 C4_9 C7_9 C9_9 -58(2) . . . . ?
C3_9 C4_9 C7_9 C10_9 -171.4(15) . . . . ?
C4_9 C5_9 C6_9 S1_9 -179.8(10) . . . . ?
C4_9 C5_9 C6_9 C1_9 1.0(18) . . . . ?
C5_9 C4_9 C7_9 C8_9 -124.1(16) . . . . ?
C5_9 C4_9 C7_9 C9_9 118.7(15) . . . . ?
C5_9 C4_9 C7_9 C10_9 6(2) . . . . ?
C6_9 S1_9 O2_9 Co7 59.9(7) . . . . ?
C6_9 S1_9 C2_10 C1_10 -89.1(8) . . . . ?
C6_9 S1_9 C2_10 C3_10 95.4(8) . . . . ?
C6_9 C1_9 C2_9 S1_8 178.6(8) . . . . ?
C6_9 C1_9 C2_9 C3_9 -1.8(17) . . . . ?
C7_9 C4_9 C5_9 C6_9 179.2(13) . . . . ?
N1_11 N2_11 N3_11 C2_11 0.6(14) . . . . ?
N1_11 C1_11 C2_11 N3_11 0.8(16) . . . . ?
N1_11 C1_11 C2_11 C4_11 179.4(12) . . . . ?
N2_11 N1_11 C1_11 C2_11 -0.4(15) . . . . ?
N2_11 N3_11 C2_11 C1_11 -0.9(15) . . . . ?
N2_11 N3_11 C2_11 C4_11 -179.4(12) . . . . ?
N3_11 C2_11 C4_11 C3_11 18.4(18) . . . . ?
N3_11 C2_11 C4_11 C5_11 -163.5(12) . . . . ?
N4_11 N5_11 N6_11 Co2 -175.0(7) . . . 2_676 ?
N4_11 N5_11 N6_11 C10_11 2.9(14) . . . . ?
N4_11 C9_11 C10_11 N6_11 2.0(16) . . . . ?
N5_11 N4_11 C9_11 C8_11 -178.3(11) . . . . ?
N5_11 N4_11 C9_11 C10_11 -0.2(15) . . . . ?
N5_11 N6_11 C10_11 C9_11 -3.1(16) . . . . ?
C1_11 N1_11 N2_11 Co7 178.7(8) . . . . ?
C1_11 N1_11 N2_11 N3_11 -0.2(13) . . . . ?
C1_11 C2_11 C4_11 C3_11 -159.9(12) . . . . ?
C1_11 C2_11 C4_11 C5_11 18.2(18) . . . . ?
C2_11 C4_11 C5_11 C6_11 -178.1(10) . . . . ?
C3_11 C4_11 C5_11 C6_11 0.0 . . . . ?
C3_11 C8_11 C9_11 N4_11 -20.3(17) . . . . ?
C3_11 C8_11 C9_11 C10_11 162.1(13) . . . . ?
C4_11 C3_11 C8_11 C7_11 0.0 . . . . ?
C4_11 C3_11 C8_11 C9_11 -179.7(10) . . . . ?
C4_11 C5_11 C6_11 C7_11 0.0 . . . . ?
C5_11 C6_11 C7_11 C8_11 0.0 . . . . ?
C6_11 C7_11 C8_11 C3_11 0.0 . . . . ?
C6_11 C7_11 C8_11 C9_11 179.7(10) . . . . ?
C7_11 C8_11 C9_11 N4_11 160.1(11) . . . . ?
C7_11 C8_11 C9_11 C10_11 -17.6(19) . . . . ?
C8_11 C3_11 C4_11 C2_11 178.1(10) . . . . ?
C8_11 C3_11 C4_11 C5_11 0.0 . . . . ?
C8_11 C9_11 C10_11 N6_11 179.9(13) . . . . ?
C9_11 N4_11 N5_11 Co1 -175.7(10) . . . 2_676 ?
C9_11 N4_11 N5_11 N6_11 -1.6(14) . . . . ?
N1_12 N2_12 N3_12 C2_12 1.2(13) . . . . ?
N1_12 C1_12 C2_12 N3_12 0.9(16) . . . . ?
N1_12 C1_12 C2_12 C4_12 -179.2(13) . . . . ?
N2_12 N1_12 C1_12 C2_12 -0.1(14) . . . . ?
N2_12 N3_12 C2_12 C1_12 -1.3(15) . . . . ?
N2_12 N3_12 C2_12 C4_12 178.8(13) . . . . ?
N3_12 C2_12 C4_12 C3_12 22(2) . . . . ?
N3_12 C2_12 C4_12 C5_12 -160.7(15) . . . . ?
N4_12 N5_12 N6_12 Co6 -178.1(7) . . . . ?
N4_12 N5_12 N6_12 C10_12 -0.5(13) . . . . ?
N4_12 C9_12 C10_12 N6_12 -1.0(15) . . . . ?
N5_12 N4_12 C9_12 C8_12 -179.2(12) . . . . ?
N5_12 N4_12 C9_12 C10_12 0.7(14) . . . . ?
N5_12 N6_12 C10_12 C9_12 1.0(14) . . . . ?
C1_12 N1_12 N2_12 Co1 178.9(8) . . . 2_676 ?
C1_12 N1_12 N2_12 N3_12 -0.7(13) . . . . ?
C1_12 C2_12 C4_12 C3_12 -157.5(13) . . . . ?
C1_12 C2_12 C4_12 C5_12 19(2) . . . . ?
C2_12 C4_12 C5_12 C6_12 -178.4(15) . . . . ?
C3_12 C4_12 C5_12 C6_12 -2(2) . . . . ?
C3_12 C8_12 C9_12 N4_12 -21(2) . . . . ?
C3_12 C8_12 C9_12 C10_12 158.9(14) . . . . ?
C4_12 C3_12 C8_12 C7_12 0(2) . . . . ?
C4_12 C3_12 C8_12 C9_12 -178.3(13) . . . . ?
C4_12 C5_12 C6_12 C7_12 5(3) . . . . ?
C5_12 C6_12 C7_12 C8_12 -6(3) . . . . ?
C6_12 C7_12 C8_12 C3_12 3(3) . . . . ?
C6_12 C7_12 C8_12 C9_12 -178.6(16) . . . . ?
C7_12 C8_12 C9_12 N4_12 160.8(15) . . . . ?
C7_12 C8_12 C9_12 C10_12 -19(2) . . . . ?
C8_12 C3_12 C4_12 C2_12 176.3(13) . . . . ?
C8_12 C3_12 C4_12 C5_12 -1(2) . . . . ?
C8_12 C9_12 C10_12 N6_12 178.9(14) . . . . ?
C9_12 N4_12 N5_12 Co7 176.8(9) . . . . ?
C9_12 N4_12 N5_12 N6_12 -0.2(13) . . . . ?
C2_13 N1_13 C1_13 O1_13 -8(3) . . . . ?
C3_13 N1_13 C1_13 O1_13 180(2) . . . . ?
S1_10 C2_7 C3_7 C4_7 -178.1(9) . . . . ?
O1_10 C1_10 C2_10 S1_9 7.0(13) . . . . ?
O1_10 C1_10 C2_10 C3_10 -177.9(10) . . . . ?
O1_10 C1_10 C6_10 S1_10 1.1(16) . . . . ?
O1_10 C1_10 C6_10 C5_10 179.0(11) . . . . ?
O2_10 S1_10 C6_10 C1_10 -38.2(11) . . . . ?
O2_10 S1_10 C6_10 C5_10 143.7(9) . . . . ?
O3_10 S1_10 O2_10 Co8 179.7(4) . . . . ?
O3_10 S1_10 C6_10 C1_10 -163.0(9) . . . . ?
O3_10 S1_10 C6_10 C5_10 19.0(11) . . . . ?
C1_10 C2_10 C3_10 C4_10 -0.5(12) . . . . ?
C2_10 S1_9 O2_9 Co7 -58.2(7) . . . . ?
C2_10 S1_9 C6_9 C1_9 81.3(10) . . . . ?
C2_10 S1_9 C6_9 C5_9 -97.9(9) . . . . ?
C2_10 C1_10 C6_10 S1_10 -177.2(7) . . . . ?
C2_10 C1_10 C6_10 C5_10 0.7(16) . . . . ?
C2_10 C3_10 C4_10 C5_10 -0.4(16) . . . . ?
C2_10 C3_10 C4_10 C7_10 -180.0(9) . . . . ?
C3_10 C4_10 C5_10 C6_10 1.5(19) . . . . ?
C3_10 C4_10 C7_10 C8_10 -7.1(18) . . . . ?
C3_10 C4_10 C7_10 C9_10 -121.0(13) . . . . ?
C3_10 C4_10 C7_10 C10_10 128.5(14) . . . . ?
C3_10 C4_10 C7_10 C9A_10 167.1(13) . . . . ?
C3_10 C4_10 C7_10 C10A_10 61.4(14) . . . . ?
C3_10 C4_10 C7_10 C8A_10 -49.5(17) . . . . ?
C4_10 C5_10 C6_10 S1_10 176.3(10) . . . . ?
C4_10 C5_10 C6_10 C1_10 -1.7(19) . . . . ?
C5_10 C4_10 C7_10 C8_10 173.4(14) . . . . ?
C5_10 C4_10 C7_10 C9_10 59.5(16) . . . . ?
C5_10 C4_10 C7_10 C10_10 -51.0(18) . . . . ?
C5_10 C4_10 C7_10 C9A_10 -12.4(19) . . . . ?
C5_10 C4_10 C7_10 C10A_10 -118.2(14) . . . . ?
C5_10 C4_10 C7_10 C8A_10 131.0(15) . . . . ?
C6_10 S1_10 O2_10 Co8 60.7(6) . . . . ?
C6_10 C1_10 C2_10 S1_9 -174.7(9) . . . . ?
C6_10 C1_10 C2_10 C3_10 0.4(11) . . . . ?
C7_10 C4_10 C5_10 C6_10 -179.0(11) . . . . ?

loop_
_smtbx_masks_void_nr
_smtbx_masks_void_average_x
_smtbx_masks_void_average_y
_smtbx_masks_void_average_z
_smtbx_masks_void_volume
_smtbx_masks_void_count_electrons
_smtbx_masks_void_content
1 -0.428 -0.995 -0.755 4252.2 1096.5 '28 C3H7NO'
2 0.000 0.500 0.000 300.2 104.5 '6 CH3OH'
3 0.250 0.612 0.804 8.8 0.0 ?
4 0.750 0.388 0.196 8.8 0.0 ?
